data_4067345
loop_
_publ_author_name
'Gehrmann, Thorsten'
'Lloret Fillol, Julio'
'Wadepohl, Hubert'
'Gade, Lutz H.'

_publ_section_title
;
 Bridging N-Aminoisocyanate Ligands in Heterobimetallic Complexes:
 Coupling of Zirconium Hydrazinediides and Transition-Metal Carbonyls
;
_journal_issue 1
_journal_name_full Organometallics
_journal_page_first 28
_journal_paper_doi 10.1021/om900877c
_journal_volume 29
_journal_year 2010
_chemical_formula_sum 'C54.5 H68 Cr N6 O6 Si2 Zr'
_chemical_formula_weight 1102.55
_chemical_properties_physical air-sensitive
_space_group_IT_number 7
_symmetry_cell_setting monoclinic
_symmetry_Int_Tables_number 7
_symmetry_space_group_name_Hall 'P -2yac'
_symmetry_space_group_name_H-M 'P 1 n 1'
_atom_sites_solution_hydrogens geom
_atom_sites_solution_primary heavy
_atom_sites_solution_secondary difmap
_audit_block_code ga_tg18
_audit_creation_method SHELXL-97
_cell_angle_alpha 90.00
_cell_angle_beta 92.841(12)
_cell_angle_gamma 90.00
_cell_formula_units_Z 4
_cell_length_a 11.239(5)
_cell_length_b 22.213(12)
_cell_length_c 22.686(11)
_cell_measurement_reflns_used 7886
_cell_measurement_temperature 100(2)
_cell_measurement_theta_max 31.85
_cell_measurement_theta_min 2.19
_cell_volume 5657(5)
_computing_cell_refinement
;
SAINT (Bruker AXS, 1997-2008). Includes estimated systematic errors
 of the unit cell constants from Monte Carlo simulations.
;
_computing_data_collection 'SMART (Bruker AXS, 1997-2003)'
_computing_data_reduction 'SAINT (Bruker AXS, 1997-2008)'
_computing_molecular_graphics 'PLATON (Spek, 1980-2008)'
_computing_publication_material 'SHELXL-97 (Sheldrick, 1997)'
_computing_structure_refinement 'SHELXL-97 (Sheldrick, 1997)'
_computing_structure_solution 'DIRDIF (Beurskens et al., 1999-2008)'
_diffrn_ambient_temperature 100(2)
_diffrn_detector_area_resol_mean 8.19
_diffrn_measured_fraction_theta_full 0.982
_diffrn_measured_fraction_theta_max 0.944
_diffrn_measurement_device_type 'CCD-PXL-KAF2 (Bruker AXS Smart 1000)'
_diffrn_measurement_method '\f- and \w-scans'
_diffrn_radiation_monochromator graphite
_diffrn_radiation_probe x-ray
_diffrn_radiation_type MoK\a
_diffrn_radiation_wavelength 0.71073
_diffrn_reflns_av_R_equivalents 0.0461
_diffrn_reflns_av_sigmaI/netI 0.0449
_diffrn_reflns_limit_h_max 16
_diffrn_reflns_limit_h_min -16
_diffrn_reflns_limit_k_max 33
_diffrn_reflns_limit_k_min 0
_diffrn_reflns_limit_l_max 31
_diffrn_reflns_limit_l_min -33
_diffrn_reflns_number 143033
_diffrn_reflns_theta_full 29.13
_diffrn_reflns_theta_max 32.28
_diffrn_reflns_theta_min 0.92
_diffrn_source 'fine-focus sealed tube'
_exptl_absorpt_coefficient_mu 0.470
_exptl_absorpt_correction_T_max 0.7464
_exptl_absorpt_correction_T_min 0.6826
_exptl_absorpt_correction_type multi-scan
_exptl_absorpt_process_details
;
multi-scan from symmetry-related measurements (Blessing 1995)
SADABS (Sheldrick & Bruker AXS, 2004-2008)
;
_exptl_crystal_colour colourless
_exptl_crystal_density_diffrn 1.295
_exptl_crystal_density_method 'not measured'
_exptl_crystal_description irregular
_exptl_crystal_F_000 2308
_exptl_crystal_size_max 0.30
_exptl_crystal_size_mid 0.27
_exptl_crystal_size_min 0.27
_refine_diff_density_max 0.902
_refine_diff_density_min -0.634
_refine_diff_density_rms 0.089
_refine_ls_abs_structure_details 'Flack H D (1983), Acta Cryst. A39, 876-881'
_refine_ls_abs_structure_Flack 0.536(10)
_refine_ls_extinction_method none
_refine_ls_goodness_of_fit_ref 1.080
_refine_ls_hydrogen_treatment constr
_refine_ls_matrix_type full
_refine_ls_number_parameters 1361
_refine_ls_number_reflns 36479
_refine_ls_number_restraints 2
_refine_ls_restrained_S_all 1.080
_refine_ls_R_factor_all 0.0597
_refine_ls_R_factor_gt 0.0387
_refine_ls_shift/su_max 0.001
_refine_ls_shift/su_mean 0.000
_refine_ls_structure_factor_coef Fsqd
_refine_ls_weighting_details 'calc w=1/[\s^2^(Fo^2^)+(0.0413P)^2^+2.8564P] where P=(Fo^2^+2Fc^2^)/3'
_refine_ls_weighting_scheme calc
_refine_ls_wR_factor_gt 0.0846
_refine_ls_wR_factor_ref 0.0970
_reflns_number_gt 30388
_reflns_number_total 36479
_reflns_threshold_expression >2sigma(I)
_cod_data_source_file om900877c_si_002.cif
_cod_data_source_block complex_2a
_cod_original_sg_symbol_H-M 'P n'
_cod_original_formula_sum 'C54.50 H68 Cr N6 O6 Si2 Zr'
_cod_database_code 4067345
_audit_block_refno 886

loop_
_symmetry_equiv_pos_as_xyz
'x, y, z'
'x+1/2, -y, z+1/2'

loop_
_atom_site_label
_atom_site_type_symbol
_atom_site_fract_x
_atom_site_fract_y
_atom_site_fract_z
_atom_site_U_iso_or_equiv
_atom_site_adp_type
_atom_site_occupancy
_atom_site_symmetry_multiplicity
_atom_site_calc_flag
_atom_site_refinement_flags
_atom_site_disorder_assembly
_atom_site_disorder_group
C1 C 0.4225(2) 0.54286(11) 0.23266(10) 0.0156(4) Uani 1 1 d . . .
C2 C 0.2852(2) 0.57655(14) 0.33033(12) 0.0255(5) Uani 1 1 d . . .
C3 C 0.4483(2) 0.48850(13) 0.34896(12) 0.0237(5) Uani 1 1 d . . .
C4 C 0.3511(3) 0.43009(13) 0.25415(12) 0.0281(5) Uani 1 1 d . . .
C5 C 0.1892(2) 0.51416(12) 0.23799(12) 0.0235(5) Uani 1 1 d . . .
C6 C 0.2217(2) 0.46256(13) 0.34535(11) 0.0240(5) Uani 1 1 d . . .
C10 C 0.5990(3) 0.43397(12) 0.12499(12) 0.0270(5) Uani 1 1 d . . .
H10A H 0.6539 0.4377 0.1597 0.041 Uiso 1 1 calc R . .
H10B H 0.5938 0.3917 0.1129 0.041 Uiso 1 1 calc R . .
H10C H 0.5199 0.4483 0.1347 0.041 Uiso 1 1 calc R . .
C11 C 0.5666(2) 0.46137(12) -0.00687(12) 0.0253(5) Uani 1 1 d . . .
H11A H 0.4814 0.4655 -0.0004 0.038 Uiso 1 1 calc R . .
H11B H 0.5837 0.4199 -0.0185 0.038 Uiso 1 1 calc R . .
H11C H 0.5885 0.4890 -0.0382 0.038 Uiso 1 1 calc R . .
C12 C 0.8164(2) 0.45817(13) 0.05201(12) 0.0264(5) Uani 1 1 d . . .
C13 C 0.8976(3) 0.4743(3) 0.10487(19) 0.0736(16) Uani 1 1 d . . .
H13A H 0.8689 0.4549 0.1402 0.110 Uiso 1 1 calc R . .
H13B H 0.8979 0.5181 0.1103 0.110 Uiso 1 1 calc R . .
H13C H 0.9787 0.4605 0.0983 0.110 Uiso 1 1 calc R . .
C14 C 0.8220(4) 0.38994(18) 0.0429(2) 0.0644(13) Uani 1 1 d . . .
H14A H 0.9031 0.3784 0.0336 0.097 Uiso 1 1 calc R . .
H14B H 0.7664 0.3783 0.0103 0.097 Uiso 1 1 calc R . .
H14C H 0.8002 0.3694 0.0791 0.097 Uiso 1 1 calc R . .
C15 C 0.8620(3) 0.4864(2) -0.0039(2) 0.0601(12) Uani 1 1 d . . .
H15A H 0.8654 0.5302 0.0006 0.090 Uiso 1 1 calc R . .
H15B H 0.8081 0.4761 -0.0377 0.090 Uiso 1 1 calc R . .
H15C H 0.9419 0.4709 -0.0106 0.090 Uiso 1 1 calc R . .
C16 C 0.2498(2) 0.67242(13) 0.18508(13) 0.0279(6) Uani 1 1 d . . .
H16A H 0.2329 0.6306 0.1737 0.042 Uiso 1 1 calc R . .
H16B H 0.1751 0.6930 0.1929 0.042 Uiso 1 1 calc R . .
H16C H 0.3027 0.6731 0.2207 0.042 Uiso 1 1 calc R . .
C17 C 0.2262(3) 0.70113(13) 0.05482(13) 0.0302(6) Uani 1 1 d . . .
H17A H 0.2706 0.7126 0.0205 0.045 Uiso 1 1 calc R . .
H17B H 0.1552 0.7266 0.0567 0.045 Uiso 1 1 calc R . .
H17C H 0.2021 0.6588 0.0513 0.045 Uiso 1 1 calc R . .
C18 C 0.3352(2) 0.79535(12) 0.14063(13) 0.0258(5) Uani 1 1 d . . .
C19 C 0.3851(3) 0.80491(14) 0.20396(14) 0.0337(6) Uani 1 1 d . . .
H19A H 0.4656 0.7879 0.2083 0.050 Uiso 1 1 calc R . .
H19B H 0.3335 0.7848 0.2315 0.050 Uiso 1 1 calc R . .
H19C H 0.3883 0.8481 0.2127 0.050 Uiso 1 1 calc R . .
C20 C 0.2103(3) 0.82396(13) 0.13539(16) 0.0337(6) Uani 1 1 d . . .
H20A H 0.1570 0.8023 0.1609 0.051 Uiso 1 1 calc R . .
H20B H 0.1790 0.8215 0.0944 0.051 Uiso 1 1 calc R . .
H20C H 0.2154 0.8663 0.1475 0.051 Uiso 1 1 calc R . .
C21 C 0.4164(3) 0.82773(12) 0.09835(16) 0.0349(7) Uani 1 1 d . . .
H21A H 0.4176 0.8709 0.1072 0.052 Uiso 1 1 calc R . .
H21B H 0.3860 0.8215 0.0576 0.052 Uiso 1 1 calc R . .
H21C H 0.4973 0.8115 0.1033 0.052 Uiso 1 1 calc R . .
C22 C 0.5634(2) 0.62988(13) 0.32634(12) 0.0245(5) Uani 1 1 d . . .
C23 C 0.5143(3) 0.68246(14) 0.30342(13) 0.0286(6) Uani 1 1 d . . .
H23 H 0.4957 0.6855 0.2622 0.034 Uiso 1 1 calc R . .
C24 C 0.4916(3) 0.73115(15) 0.34003(15) 0.0372(7) Uani 1 1 d . . .
H24 H 0.4573 0.7670 0.3239 0.045 Uiso 1 1 calc R . .
C25 C 0.5196(3) 0.72702(18) 0.40029(15) 0.0450(8) Uani 1 1 d . . .
H25 H 0.5050 0.7601 0.4254 0.054 Uiso 1 1 calc R . .
C26 C 0.5685(4) 0.67477(18) 0.42343(14) 0.0462(9) Uani 1 1 d . . .
H26 H 0.5877 0.6722 0.4646 0.055 Uiso 1 1 calc R . .
C27 C 0.5901(3) 0.62606(16) 0.38768(13) 0.0362(7) Uani 1 1 d . . .
H27 H 0.6228 0.5901 0.4043 0.043 Uiso 1 1 calc R . .
C28 C 0.6947(2) 0.54691(14) 0.29705(11) 0.0251(5) Uani 1 1 d . . .
C29 C 0.7984(3) 0.57055(16) 0.32457(13) 0.0345(7) Uani 1 1 d . . .
H29 H 0.7981 0.6097 0.3415 0.041 Uiso 1 1 calc R . .
C30 C 0.9033(3) 0.53581(18) 0.32691(15) 0.0419(8) Uani 1 1 d . . .
H30 H 0.9738 0.5517 0.3459 0.050 Uiso 1 1 calc R . .
C31 C 0.9056(3) 0.47970(17) 0.30235(16) 0.0410(8) Uani 1 1 d . . .
H31 H 0.9773 0.4570 0.3040 0.049 Uiso 1 1 calc R . .
C32 C 0.8035(3) 0.45615(16) 0.27520(14) 0.0351(7) Uani 1 1 d . . .
H32 H 0.8050 0.4172 0.2580 0.042 Uiso 1 1 calc R . .
C33 C 0.6982(3) 0.48925(14) 0.27288(12) 0.0290(6) Uani 1 1 d . . .
H33 H 0.6279 0.4724 0.2546 0.035 Uiso 1 1 calc R . .
C40 C 0.7012(2) 0.70569(12) 0.18669(12) 0.0230(5) Uani 1 1 d . . .
H40 H 0.6297 0.7282 0.1810 0.028 Uiso 1 1 calc R . .
C41 C 0.8026(3) 0.73503(13) 0.20866(14) 0.0315(6) Uani 1 1 d . . .
H41 H 0.8001 0.7767 0.2179 0.038 Uiso 1 1 calc R . .
C42 C 0.9068(3) 0.70322(14) 0.21691(13) 0.0297(6) Uani 1 1 d . . .
H42 H 0.9776 0.7224 0.2317 0.036 Uiso 1 1 calc R . .
C43 C 0.9063(2) 0.64307(13) 0.20324(12) 0.0251(5) Uani 1 1 d . . .
H43 H 0.9773 0.6200 0.2085 0.030 Uiso 1 1 calc R . .
C44 C 0.8019(2) 0.61608(12) 0.18177(11) 0.0214(5) Uani 1 1 d . . .
H44 H 0.8027 0.5743 0.1728 0.026 Uiso 1 1 calc R . .
C51 C 0.7688(2) 0.02947(11) 0.17191(10) 0.0166(4) Uani 1 1 d . . .
C52 C 0.9256(3) 0.04960(14) 0.08084(13) 0.0291(6) Uani 1 1 d . . .
C53 C 0.7302(3) -0.02132(14) 0.05417(13) 0.0307(6) Uani 1 1 d . . .
C54 C 0.7818(3) -0.08818(13) 0.14506(13) 0.0325(6) Uani 1 1 d . . .
C55 C 0.9845(3) -0.03003(13) 0.16990(12) 0.0273(5) Uani 1 1 d . . .
C56 C 0.9465(3) -0.06643(14) 0.06052(13) 0.0308(6) Uani 1 1 d . . .
C90 C 0.6565(2) 0.60077(11) 0.03621(11) 0.0173(4) Uani 1 1 d . . .
H90A H 0.6835 0.5796 0.0009 0.021 Uiso 1 1 calc R . .
H90B H 0.7223 0.6273 0.0507 0.021 Uiso 1 1 calc R . .
C91 C 0.5466(2) 0.64172(11) 0.01656(10) 0.0159(4) Uani 1 1 d . . .
C92 C 0.5227(2) 0.69389(10) 0.06155(10) 0.0181(4) Uani 1 1 d . . .
H92A H 0.6004 0.7124 0.0733 0.022 Uiso 1 1 calc R . .
H92B H 0.4745 0.7250 0.0402 0.022 Uiso 1 1 calc R . .
C93 C 0.5825(2) 0.67476(12) -0.03898(11) 0.0215(5) Uani 1 1 d . . .
H93A H 0.5990 0.6453 -0.0697 0.032 Uiso 1 1 calc R . .
H93B H 0.6541 0.6988 -0.0298 0.032 Uiso 1 1 calc R . .
H93C H 0.5175 0.7013 -0.0530 0.032 Uiso 1 1 calc R . .
C94 C 0.4370(2) 0.60261(11) 0.00640(11) 0.0162(4) Uani 1 1 d . . .
C95 C 0.3787(2) 0.59324(12) -0.04864(11) 0.0216(5) Uani 1 1 d . . .
H95 H 0.4069 0.6122 -0.0828 0.026 Uiso 1 1 calc R . .
C96 C 0.2798(2) 0.55627(13) -0.05320(12) 0.0258(5) Uani 1 1 d . . .
H96 H 0.2400 0.5493 -0.0905 0.031 Uiso 1 1 calc R . .
C97 C 0.2395(2) 0.52951(13) -0.00296(11) 0.0246(5) Uani 1 1 d . . .
H97 H 0.1705 0.5048 -0.0050 0.029 Uiso 1 1 calc R . .
C98 C 0.3013(2) 0.53939(11) 0.05011(11) 0.0197(4) Uani 1 1 d . . .
H98 H 0.2743 0.5204 0.0845 0.024 Uiso 1 1 calc R . .
C101 C 0.4002(3) 0.19364(16) 0.84218(17) 0.0422(8) Uani 1 1 d . . .
C102 C 0.4308(4) 0.24872(18) 0.86695(19) 0.0502(9) Uani 1 1 d . . .
H102 H 0.3730 0.2702 0.8877 0.060 Uiso 1 1 calc R . .
C103 C 0.5427(4) 0.27362(19) 0.86254(16) 0.0514(10) Uani 1 1 d . . .
H103 H 0.5613 0.3115 0.8802 0.062 Uiso 1 1 calc R . .
C104 C 0.6262(3) 0.24339(19) 0.83263(16) 0.0489(9) Uani 1 1 d . . .
H104 H 0.7030 0.2604 0.8290 0.059 Uiso 1 1 calc R . .
C105 C 0.5995(3) 0.18876(18) 0.80794(19) 0.0484(10) Uani 1 1 d . . .
H105 H 0.6583 0.1676 0.7875 0.058 Uiso 1 1 calc R . .
C106 C 0.4876(3) 0.16390(16) 0.81249(17) 0.0428(8) Uani 1 1 d . . .
H106 H 0.4704 0.1258 0.7950 0.051 Uiso 1 1 calc R . .
C107 C 0.2782(4) 0.1668(2) 0.8477(3) 0.0685(13) Uani 1 1 d . . .
H10D H 0.2815 0.1361 0.8788 0.103 Uiso 1 1 calc R . .
H10E H 0.2515 0.1483 0.8101 0.103 Uiso 1 1 calc R . .
H10F H 0.2222 0.1985 0.8579 0.103 Uiso 1 1 calc R . .
C201 C 0.3468(3) 0.29555(17) 0.04214(15) 0.0386(7) Uani 1 1 d . . .
C202 C 0.3164(3) 0.35114(18) 0.06457(16) 0.0446(8) Uani 1 1 d . . .
H202 H 0.3729 0.3830 0.0647 0.054 Uiso 1 1 calc R . .
C203 C 0.2066(3) 0.3613(2) 0.08666(17) 0.0508(9) Uani 1 1 d . . .
H203 H 0.1867 0.3998 0.1016 0.061 Uiso 1 1 calc R . .
C204 C 0.1254(4) 0.3145(2) 0.08681(18) 0.0564(12) Uani 1 1 d . . .
H204 H 0.0499 0.3207 0.1029 0.068 Uiso 1 1 calc R . .
C205 C 0.1526(3) 0.2596(2) 0.0642(2) 0.0599(13) Uani 1 1 d . . .
H205 H 0.0957 0.2279 0.0641 0.072 Uiso 1 1 calc R . .
C206 C 0.2634(4) 0.24981(18) 0.04111(19) 0.0501(10) Uani 1 1 d . . .
H206 H 0.2817 0.2118 0.0247 0.060 Uiso 1 1 calc R . .
C207 C 0.4696(4) 0.2844(2) 0.0230(2) 0.0593(11) Uani 1 1 d . . .
H20D H 0.5203 0.2710 0.0568 0.089 Uiso 1 1 calc R . .
H20E H 0.5020 0.3216 0.0070 0.089 Uiso 1 1 calc R . .
H20F H 0.4674 0.2532 -0.0076 0.089 Uiso 1 1 calc R . .
C301 C 0.3939(4) 0.2796(2) 0.4253(3) 0.0354(14) Uani 0.636(8) 1 d P A 1
C302 C 0.4243(14) 0.3079(8) 0.4792(6) 0.035(3) Uani 0.636(8) 1 d P A 1
H302 H 0.4627 0.3460 0.4801 0.042 Uiso 0.636(8) 1 calc PR A 1
C303 C 0.3964(5) 0.2784(4) 0.5326(3) 0.0495(18) Uani 0.636(8) 1 d P A 1
H303 H 0.4170 0.2966 0.5696 0.059 Uiso 0.636(8) 1 calc PR A 1
C304 C 0.3390(7) 0.2232(4) 0.5304(4) 0.053(2) Uani 0.636(8) 1 d P A 1
H304 H 0.3202 0.2039 0.5662 0.064 Uiso 0.636(8) 1 calc PR A 1
C305 C 0.3095(6) 0.1963(3) 0.4787(3) 0.0465(16) Uani 0.636(8) 1 d P A 1
H305 H 0.2703 0.1584 0.4779 0.056 Uiso 0.636(8) 1 calc PR A 1
C306 C 0.3371(10) 0.2247(5) 0.4259(4) 0.0340(19) Uani 0.636(8) 1 d P A 1
H306 H 0.3161 0.2054 0.3895 0.041 Uiso 0.636(8) 1 calc PR A 1
C377 C 0.4231(9) 0.3082(5) 0.3690(5) 0.049(2) Uani 0.636(8) 1 d P A 1
H37A H 0.4199 0.2779 0.3375 0.074 Uiso 0.636(8) 1 calc PR A 1
H37B H 0.5033 0.3254 0.3729 0.074 Uiso 0.636(8) 1 calc PR A 1
H37C H 0.3653 0.3401 0.3593 0.074 Uiso 0.636(8) 1 calc PR A 1
C307 C 0.3976(17) 0.2902(10) 0.3780(10) 0.068(6) Uani 0.364(8) 1 d P A 2
H307 H 0.3997 0.3012 0.3376 0.082 Uiso 0.364(8) 1 calc PR A 2
C308 C 0.4409(11) 0.3305(6) 0.4203(8) 0.068(5) Uani 0.364(8) 1 d P A 2
H308 H 0.4724 0.3685 0.4100 0.081 Uiso 0.364(8) 1 calc PR A 2
C309 C 0.3867(8) 0.2580(5) 0.4943(5) 0.040(3) Uani 0.364(8) 1 d P A 2
C310 C 0.3540(10) 0.2378(6) 0.3913(7) 0.050(3) Uani 0.364(8) 1 d P A 2
H310 H 0.3272 0.2113 0.3606 0.061 Uiso 0.364(8) 1 calc PR A 2
C312 C 0.436(3) 0.3120(17) 0.4801(18) 0.072(11) Uani 0.364(8) 1 d P A 2
H312 H 0.4673 0.3375 0.5106 0.086 Uiso 0.364(8) 1 calc PR A 2
C316 C 0.347(2) 0.2206(10) 0.4485(8) 0.040(4) Uani 0.364(8) 1 d P A 2
H316 H 0.3134 0.1825 0.4572 0.047 Uiso 0.364(8) 1 calc PR A 2
C387 C 0.3771(14) 0.2373(8) 0.5555(7) 0.060(4) Uani 0.364(8) 1 d P A 2
H38A H 0.2994 0.2182 0.5597 0.090 Uiso 0.364(8) 1 calc PR A 2
H38B H 0.3851 0.2718 0.5824 0.090 Uiso 0.364(8) 1 calc PR A 2
H38C H 0.4404 0.2081 0.5653 0.090 Uiso 0.364(8) 1 calc PR A 2
C511 C 0.5757(3) -0.02748(13) 0.41072(13) 0.0312(6) Uani 1 1 d . . .
H51A H 0.6617 -0.0326 0.4075 0.047 Uiso 1 1 calc R . .
H51B H 0.5398 -0.0663 0.4201 0.047 Uiso 1 1 calc R . .
H51C H 0.5609 0.0014 0.4422 0.047 Uiso 1 1 calc R . .
C512 C 0.3393(3) 0.00301(14) 0.34484(13) 0.0308(6) Uani 1 1 d . . .
C513 C 0.2781(3) 0.0378(3) 0.29236(18) 0.0648(13) Uani 1 1 d . . .
H51D H 0.2981 0.0187 0.2552 0.097 Uiso 1 1 calc R . .
H51E H 0.3059 0.0796 0.2929 0.097 Uiso 1 1 calc R . .
H51F H 0.1915 0.0370 0.2959 0.097 Uiso 1 1 calc R . .
C514 C 0.2907(4) -0.0598(2) 0.3455(3) 0.094(2) Uani 1 1 d . . .
H51G H 0.3248 -0.0813 0.3801 0.142 Uiso 1 1 calc R . .
H51H H 0.3117 -0.0809 0.3095 0.142 Uiso 1 1 calc R . .
H51I H 0.2038 -0.0584 0.3473 0.142 Uiso 1 1 calc R . .
C515 C 0.3033(3) 0.0377(2) 0.3981(2) 0.0599(12) Uani 1 1 d . . .
H51J H 0.2164 0.0374 0.3996 0.090 Uiso 1 1 calc R . .
H51K H 0.3314 0.0793 0.3954 0.090 Uiso 1 1 calc R . .
H51L H 0.3389 0.0189 0.4339 0.090 Uiso 1 1 calc R . .
C516 C 0.9979(3) 0.13516(14) 0.22033(15) 0.0363(7) Uani 1 1 d . . .
H51M H 0.9894 0.0924 0.2298 0.054 Uiso 1 1 calc R . .
H51N H 1.0815 0.1440 0.2135 0.054 Uiso 1 1 calc R . .
H51O H 0.9487 0.1447 0.1847 0.054 Uiso 1 1 calc R . .
C517 C 1.0404(3) 0.16084(15) 0.35169(16) 0.0383(7) Uani 1 1 d . . .
H51P H 1.0262 0.1901 0.3829 0.057 Uiso 1 1 calc R . .
H51Q H 1.1250 0.1611 0.3432 0.057 Uiso 1 1 calc R . .
H51R H 1.0178 0.1206 0.3647 0.057 Uiso 1 1 calc R . .
C518 C 0.9760(2) 0.26466(13) 0.26700(13) 0.0287(6) Uani 1 1 d . . .
C519 C 0.9227(4) 0.28224(16) 0.20699(14) 0.0476(9) Uani 1 1 d . . .
H51S H 0.9401 0.3247 0.1994 0.071 Uiso 1 1 calc R . .
H51T H 0.8363 0.2762 0.2060 0.071 Uiso 1 1 calc R . .
H51U H 0.9573 0.2572 0.1766 0.071 Uiso 1 1 calc R . .
C520 C 1.1093(3) 0.27741(18) 0.2701(3) 0.0710(15) Uani 1 1 d . . .
H52A H 1.1230 0.3197 0.2603 0.106 Uiso 1 1 calc R . .
H52B H 1.1485 0.2515 0.2420 0.106 Uiso 1 1 calc R . .
H52C H 1.1421 0.2692 0.3102 0.106 Uiso 1 1 calc R . .
C521 C 0.9180(4) 0.30534(14) 0.31228(14) 0.0400(8) Uani 1 1 d . . .
H52D H 0.9429 0.2923 0.3523 0.060 Uiso 1 1 calc R . .
H52E H 0.8311 0.3026 0.3069 0.060 Uiso 1 1 calc R . .
H52F H 0.9430 0.3471 0.3065 0.060 Uiso 1 1 calc R . .
C522 C 0.6748(2) 0.12918(12) 0.07738(12) 0.0228(5) Uani 1 1 d . . .
C523 C 0.7409(2) 0.17631(13) 0.10267(13) 0.0265(5) Uani 1 1 d . . .
H523 H 0.7546 0.1781 0.1443 0.032 Uiso 1 1 calc R . .
C524 C 0.7868(3) 0.22071(14) 0.06722(14) 0.0333(6) Uani 1 1 d . . .
H524 H 0.8319 0.2527 0.0848 0.040 Uiso 1 1 calc R . .
C525 C 0.7676(3) 0.21884(15) 0.00634(14) 0.0385(7) Uani 1 1 d . . .
H525 H 0.7975 0.2498 -0.0177 0.046 Uiso 1 1 calc R . .
C526 C 0.7044(3) 0.17132(15) -0.01874(14) 0.0378(7) Uani 1 1 d . . .
H526 H 0.6918 0.1694 -0.0604 0.045 Uiso 1 1 calc R . .
C527 C 0.6593(3) 0.12652(15) 0.01596(13) 0.0314(6) Uani 1 1 d . . .
H527 H 0.6175 0.0936 -0.0021 0.038 Uiso 1 1 calc R . .
C528 C 0.5062(2) 0.06534(11) 0.10393(11) 0.0205(5) Uani 1 1 d . . .
C529 C 0.4221(3) 0.10079(13) 0.07208(13) 0.0278(6) Uani 1 1 d . . .
H529 H 0.4457 0.1372 0.0541 0.033 Uiso 1 1 calc R . .
C530 C 0.3044(3) 0.08215(14) 0.06710(15) 0.0357(7) Uani 1 1 d . . .
H530 H 0.2481 0.1059 0.0448 0.043 Uiso 1 1 calc R . .
C531 C 0.2669(3) 0.03012(15) 0.09362(16) 0.0364(7) Uani 1 1 d . . .
H531 H 0.1856 0.0183 0.0902 0.044 Uiso 1 1 calc R . .
C532 C 0.3499(3) -0.00446(13) 0.12524(13) 0.0288(6) Uani 1 1 d . . .
H532 H 0.3252 -0.0401 0.1443 0.035 Uiso 1 1 calc R . .
C533 C 0.4691(2) 0.01221(12) 0.12948(12) 0.0240(5) Uani 1 1 d . . .
H533 H 0.5257 -0.0129 0.1500 0.029 Uiso 1 1 calc R . .
C540 C 0.5850(2) 0.22583(12) 0.22316(12) 0.0256(5) Uani 1 1 d . . .
H540 H 0.6640 0.2386 0.2333 0.031 Uiso 1 1 calc R . .
C541 C 0.5041(3) 0.26817(14) 0.20186(14) 0.0344(6) Uani 1 1 d . . .
H541 H 0.5265 0.3091 0.1978 0.041 Uiso 1 1 calc R . .
C542 C 0.3892(3) 0.24922(15) 0.18652(14) 0.0341(7) Uani 1 1 d . . .
H542 H 0.3308 0.2774 0.1725 0.041 Uiso 1 1 calc R . .
C543 C 0.3608(3) 0.18994(15) 0.19169(14) 0.0345(7) Uani 1 1 d . . .
H543 H 0.2834 0.1759 0.1800 0.041 Uiso 1 1 calc R . .
C544 C 0.4475(2) 0.15018(13) 0.21448(13) 0.0281(5) Uani 1 1 d . . .
H544 H 0.4268 0.1090 0.2189 0.034 Uiso 1 1 calc R . .
C549 C 0.5463(3) -0.05239(13) 0.27904(13) 0.0311(6) Uani 1 1 d . . .
H54A H 0.4969 -0.0436 0.2433 0.047 Uiso 1 1 calc R . .
H54B H 0.5314 -0.0937 0.2918 0.047 Uiso 1 1 calc R . .
H54C H 0.6305 -0.0479 0.2707 0.047 Uiso 1 1 calc R . .
C590 C 0.5692(2) 0.11751(12) 0.36700(11) 0.0206(5) Uani 1 1 d . . .
H59A H 0.5280 0.1017 0.4013 0.025 Uiso 1 1 calc R . .
H59B H 0.5229 0.1525 0.3516 0.025 Uiso 1 1 calc R . .
C591 C 0.6962(2) 0.14060(12) 0.38967(11) 0.0197(5) Uani 1 1 d . . .
C592 C 0.7501(2) 0.18827(11) 0.34744(11) 0.0213(5) Uani 1 1 d . . .
H59C H 0.6874 0.2183 0.3372 0.026 Uiso 1 1 calc R . .
H59D H 0.8149 0.2097 0.3699 0.026 Uiso 1 1 calc R . .
C593 C 0.6770(3) 0.17585(13) 0.44670(12) 0.0267(6) Uani 1 1 d . . .
H59E H 0.6374 0.1500 0.4747 0.040 Uiso 1 1 calc R . .
H59F H 0.6273 0.2112 0.4376 0.040 Uiso 1 1 calc R . .
H59G H 0.7542 0.1889 0.4642 0.040 Uiso 1 1 calc R . .
C594 C 0.7794(2) 0.08813(11) 0.39917(12) 0.0198(5) Uani 1 1 d . . .
C595 C 0.8282(3) 0.06962(14) 0.45378(12) 0.0275(6) Uani 1 1 d . . .
H595 H 0.8103 0.0911 0.4885 0.033 Uiso 1 1 calc R . .
C596 C 0.9025(3) 0.02025(14) 0.45769(12) 0.0308(6) Uani 1 1 d . . .
H596 H 0.9349 0.0072 0.4950 0.037 Uiso 1 1 calc R . .
C597 C 0.9294(3) -0.01004(14) 0.40700(13) 0.0301(6) Uani 1 1 d . . .
H597 H 0.9815 -0.0437 0.4086 0.036 Uiso 1 1 calc R . .
C598 C 0.8787(2) 0.00981(12) 0.35369(11) 0.0219(5) Uani 1 1 d . . .
H598 H 0.8969 -0.0109 0.3186 0.026 Uiso 1 1 calc R . .
Cr1 Cr 0.31835(3) 0.501848(18) 0.293690(17) 0.01716(7) Uani 1 1 d . . .
Cr51 Cr 0.85793(4) -0.021761(19) 0.111657(18) 0.02115(8) Uani 1 1 d . . .
N1 N 0.63619(17) 0.55520(9) 0.08230(9) 0.0153(4) Uani 1 1 d . . .
N2 N 0.46245(17) 0.67897(9) 0.11605(9) 0.0158(4) Uani 1 1 d . . .
N3 N 0.39852(17) 0.57484(9) 0.05514(9) 0.0154(4) Uani 1 1 d . . .
N4 N 0.52533(18) 0.57337(10) 0.23624(9) 0.0176(4) Uani 1 1 d . . .
N5 N 0.5866(2) 0.57935(11) 0.29174(10) 0.0225(4) Uani 1 1 d . . .
N6 N 0.69900(17) 0.64686(9) 0.17307(9) 0.0164(4) Uani 1 1 d . . .
N51 N 0.56606(18) 0.07059(9) 0.32079(9) 0.0167(4) Uani 1 1 d . . .
N52 N 0.79829(18) 0.16669(9) 0.29170(9) 0.0189(4) Uani 1 1 d . . .
N53 N 0.80466(18) 0.05717(9) 0.34957(9) 0.0175(4) Uani 1 1 d . . .
N54 N 0.68133(18) 0.06989(10) 0.16807(9) 0.0168(4) Uani 1 1 d . . .
N55 N 0.6269(2) 0.08238(10) 0.11169(10) 0.0191(4) Uani 1 1 d . . .
N56 N 0.55810(19) 0.16749(10) 0.23028(9) 0.0204(4) Uani 1 1 d . . .
O1 O 0.38973(15) 0.54089(7) 0.17474(7) 0.0162(3) Uani 1 1 d . . .
O2 O 0.2602(2) 0.61995(11) 0.35366(11) 0.0410(5) Uani 1 1 d . . .
O3 O 0.51989(18) 0.47652(11) 0.38445(9) 0.0347(5) Uani 1 1 d . . .
O4 O 0.3699(3) 0.38675(11) 0.22903(11) 0.0480(6) Uani 1 1 d . . .
O5 O 0.11227(18) 0.52069(11) 0.20355(10) 0.0366(5) Uani 1 1 d . . .
O6 O 0.16231(19) 0.43833(11) 0.37767(10) 0.0379(5) Uani 1 1 d . . .
O51 O 0.79941(15) 0.02421(8) 0.22992(7) 0.0176(3) Uani 1 1 d . . .
O52 O 0.9697(2) 0.09116(11) 0.06186(12) 0.0425(6) Uani 1 1 d . . .
O53 O 0.6554(2) -0.02657(13) 0.01855(11) 0.0491(7) Uani 1 1 d . . .
O54 O 0.7321(3) -0.12730(11) 0.16559(13) 0.0539(7) Uani 1 1 d . . .
O55 O 1.0599(2) -0.03821(11) 0.20427(10) 0.0409(5) Uani 1 1 d . . .
O56 O 1.0041(2) -0.09291(12) 0.02849(11) 0.0474(6) Uani 1 1 d . . .
Si1 Si 0.65515(6) 0.48014(3) 0.06319(3) 0.01734(12) Uani 1 1 d . . .
Si2 Si 0.32337(6) 0.71154(3) 0.12391(3) 0.01863(12) Uani 1 1 d . . .
Si51 Si 0.50802(6) 0.00121(3) 0.33893(3) 0.02120(13) Uani 1 1 d . . .
Si52 Si 0.94859(6) 0.18160(3) 0.28306(3) 0.02398(14) Uani 1 1 d . . .
Zr1 Zr 0.521522(15) 0.594331(9) 0.139499(9) 0.01237(4) Uani 1 1 d . . .
Zr51 Zr 0.698463(15) 0.092844(9) 0.265144(9) 0.01363(4) Uani 1 1 d . . .

loop_
_atom_site_aniso_label
_atom_site_aniso_U_11
_atom_site_aniso_U_22
_atom_site_aniso_U_33
_atom_site_aniso_U_23
_atom_site_aniso_U_13
_atom_site_aniso_U_12
C1 0.0140(10) 0.0192(11) 0.0136(10) 0.0003(8) -0.0001(8) 0.0030(8)
C2 0.0238(12) 0.0319(14) 0.0213(13) 0.0014(10) 0.0057(10) -0.0001(11)
C3 0.0212(11) 0.0322(14) 0.0180(12) 0.0067(10) 0.0042(9) 0.0004(10)
C4 0.0306(13) 0.0277(13) 0.0265(13) 0.0044(11) 0.0059(10) -0.0019(11)
C5 0.0184(11) 0.0305(13) 0.0216(12) 0.0049(10) 0.0019(9) -0.0024(9)
C6 0.0204(11) 0.0334(14) 0.0182(11) 0.0042(10) -0.0004(9) 0.0011(10)
C10 0.0363(14) 0.0224(12) 0.0227(12) 0.0020(10) 0.0059(10) 0.0001(11)
C11 0.0305(13) 0.0223(12) 0.0229(12) -0.0049(9) -0.0002(10) -0.0003(10)
C12 0.0263(13) 0.0318(14) 0.0216(12) -0.0003(10) 0.0055(10) 0.0104(10)
C13 0.0342(18) 0.131(4) 0.054(2) -0.048(3) -0.0146(17) 0.038(2)
C14 0.043(2) 0.042(2) 0.109(4) -0.020(2) 0.012(2) 0.0182(17)
C15 0.0331(18) 0.085(3) 0.065(3) 0.027(2) 0.0234(17) 0.0203(19)
C16 0.0197(11) 0.0273(14) 0.0376(15) 0.0032(11) 0.0097(11) 0.0030(10)
C17 0.0261(13) 0.0275(14) 0.0355(15) 0.0000(11) -0.0140(11) 0.0044(11)
C18 0.0211(11) 0.0179(11) 0.0384(15) -0.0027(10) 0.0017(10) 0.0018(9)
C19 0.0315(14) 0.0282(14) 0.0412(17) -0.0124(12) 0.0002(12) 0.0016(11)
C20 0.0263(13) 0.0223(13) 0.0525(19) -0.0007(12) 0.0019(12) 0.0073(10)
C21 0.0377(16) 0.0163(12) 0.0514(19) -0.0002(12) 0.0092(14) 0.0017(11)
C22 0.0220(12) 0.0358(15) 0.0156(12) -0.0032(10) 0.0003(9) -0.0083(11)
C23 0.0265(13) 0.0363(15) 0.0230(13) -0.0077(11) 0.0016(10) -0.0033(11)
C24 0.0366(16) 0.0398(17) 0.0357(16) -0.0137(13) 0.0068(13) -0.0029(13)
C25 0.050(2) 0.052(2) 0.0341(17) -0.0234(15) 0.0092(14) -0.0135(16)
C26 0.065(2) 0.055(2) 0.0178(14) -0.0110(13) 0.0014(14) -0.0205(18)
C27 0.0485(18) 0.0449(18) 0.0148(13) -0.0018(12) -0.0017(12) -0.0130(15)
C28 0.0178(11) 0.0416(16) 0.0156(11) 0.0084(10) -0.0019(9) -0.0025(10)
C29 0.0270(14) 0.0485(18) 0.0273(14) 0.0107(13) -0.0077(11) -0.0117(13)
C30 0.0204(13) 0.063(2) 0.0406(18) 0.0219(16) -0.0121(12) -0.0114(14)
C31 0.0218(13) 0.057(2) 0.0437(19) 0.0146(16) 0.0020(12) 0.0070(13)
C32 0.0255(13) 0.0488(18) 0.0309(15) 0.0063(13) 0.0007(11) 0.0093(12)
C33 0.0217(11) 0.0446(16) 0.0207(13) 0.0032(11) 0.0007(10) 0.0034(12)
C40 0.0210(11) 0.0234(12) 0.0243(12) -0.0047(9) -0.0004(9) 0.0014(9)
C41 0.0313(14) 0.0246(14) 0.0380(16) -0.0054(11) -0.0056(12) -0.0045(11)
C42 0.0230(12) 0.0340(15) 0.0316(14) -0.0002(11) -0.0051(11) -0.0069(11)
C43 0.0149(10) 0.0330(14) 0.0270(13) -0.0003(10) -0.0029(9) -0.0008(10)
C44 0.0197(11) 0.0219(12) 0.0226(12) 0.0004(9) -0.0006(9) 0.0005(9)
C51 0.0181(10) 0.0187(11) 0.0130(10) -0.0014(8) 0.0009(8) -0.0025(8)
C52 0.0280(13) 0.0347(15) 0.0250(13) -0.0019(11) 0.0056(10) 0.0100(11)
C53 0.0332(15) 0.0379(16) 0.0210(13) -0.0100(11) 0.0019(11) 0.0080(12)
C54 0.0413(16) 0.0272(14) 0.0295(14) -0.0069(11) 0.0058(12) 0.0061(12)
C55 0.0273(13) 0.0304(14) 0.0244(13) -0.0036(10) 0.0050(10) 0.0081(11)
C56 0.0331(14) 0.0361(15) 0.0231(13) -0.0039(11) 0.0025(11) 0.0083(12)
C90 0.0151(10) 0.0211(11) 0.0158(10) 0.0002(8) 0.0027(8) -0.0020(8)
C91 0.0175(10) 0.0176(11) 0.0125(10) 0.0009(8) 0.0009(8) -0.0024(8)
C92 0.0226(11) 0.0153(10) 0.0164(10) 0.0012(8) 0.0011(8) -0.0032(9)
C93 0.0268(12) 0.0222(12) 0.0155(11) 0.0037(9) 0.0017(9) -0.0057(10)
C94 0.0175(11) 0.0190(11) 0.0122(10) 0.0006(8) -0.0007(8) -0.0009(8)
C95 0.0231(11) 0.0291(13) 0.0123(10) 0.0034(9) -0.0031(8) -0.0039(10)
C96 0.0256(12) 0.0335(14) 0.0178(11) -0.0025(10) -0.0048(9) -0.0061(11)
C97 0.0209(11) 0.0319(14) 0.0206(12) -0.0017(10) -0.0032(9) -0.0108(10)
C98 0.0196(11) 0.0221(12) 0.0173(11) 0.0008(9) -0.0006(8) -0.0030(9)
C101 0.0379(17) 0.0368(18) 0.052(2) 0.0158(15) 0.0045(15) -0.0026(14)
C102 0.056(2) 0.048(2) 0.048(2) 0.0064(17) 0.0128(18) 0.0028(18)
C103 0.067(3) 0.054(2) 0.0336(18) 0.0070(16) 0.0002(17) -0.0207(19)
C104 0.0376(18) 0.068(3) 0.0411(19) 0.0257(18) -0.0038(15) -0.0101(17)
C105 0.0393(18) 0.052(2) 0.055(2) 0.0270(18) 0.0136(16) 0.0138(16)
C106 0.050(2) 0.0297(16) 0.049(2) 0.0133(14) 0.0035(16) 0.0054(14)
C107 0.045(2) 0.056(3) 0.106(4) 0.012(3) 0.019(2) -0.0089(19)
C201 0.0363(16) 0.0466(19) 0.0326(16) 0.0062(14) -0.0003(13) 0.0053(14)
C202 0.0376(17) 0.050(2) 0.046(2) 0.0010(16) 0.0007(15) 0.0006(15)
C203 0.045(2) 0.066(3) 0.041(2) 0.0098(18) 0.0024(16) 0.0188(19)
C204 0.0391(19) 0.088(3) 0.042(2) 0.033(2) 0.0031(16) 0.016(2)
C205 0.0349(18) 0.081(3) 0.062(3) 0.049(2) -0.0154(17) -0.0130(19)
C206 0.055(2) 0.041(2) 0.052(2) 0.0109(16) -0.0167(18) 0.0030(17)
C207 0.051(2) 0.067(3) 0.061(3) -0.001(2) 0.0142(19) 0.009(2)
C301 0.023(2) 0.035(3) 0.048(3) 0.003(2) -0.002(2) 0.0131(19)
C302 0.022(4) 0.039(5) 0.042(5) -0.005(4) -0.005(3) 0.003(3)
C303 0.037(3) 0.070(5) 0.041(4) -0.015(3) -0.006(2) 0.028(3)
C304 0.047(4) 0.065(5) 0.048(5) 0.009(4) 0.002(3) 0.030(4)
C305 0.043(3) 0.035(3) 0.061(4) 0.001(3) 0.009(3) 0.008(2)
C306 0.027(3) 0.032(4) 0.043(6) -0.007(5) 0.000(4) 0.009(3)
C377 0.041(4) 0.052(5) 0.057(5) 0.019(4) 0.019(3) 0.007(3)
C307 0.043(9) 0.094(16) 0.068(12) 0.040(11) 0.014(7) 0.008(9)
C308 0.043(6) 0.042(7) 0.118(14) 0.036(8) 0.004(7) -0.003(5)
C309 0.024(4) 0.039(5) 0.058(7) 0.003(5) 0.014(4) 0.019(4)
C310 0.028(5) 0.060(8) 0.063(9) -0.019(7) -0.011(5) 0.015(5)
C312 0.031(10) 0.066(18) 0.12(2) -0.041(14) -0.027(10) 0.031(11)
C316 0.032(6) 0.031(6) 0.055(11) 0.001(9) -0.005(9) 0.013(4)
C387 0.048(8) 0.070(10) 0.064(10) 0.027(8) 0.018(7) 0.029(7)
C511 0.0379(15) 0.0276(14) 0.0287(14) 0.0043(11) 0.0068(12) -0.0014(11)
C512 0.0238(12) 0.0383(15) 0.0310(14) -0.0069(12) 0.0074(11) -0.0108(11)
C513 0.0238(16) 0.126(4) 0.045(2) 0.007(2) 0.0018(15) -0.004(2)
C514 0.044(2) 0.040(2) 0.204(7) -0.008(3) 0.051(3) -0.0152(18)
C515 0.0246(15) 0.089(3) 0.066(3) -0.039(2) 0.0069(16) 0.0026(18)
C516 0.0252(13) 0.0313(15) 0.054(2) -0.0126(14) 0.0154(13) -0.0054(11)
C517 0.0256(14) 0.0330(16) 0.055(2) -0.0017(14) -0.0127(13) -0.0024(12)
C518 0.0277(13) 0.0260(13) 0.0324(14) -0.0023(11) 0.0029(11) -0.0062(10)
C519 0.073(3) 0.0423(19) 0.0277(16) 0.0056(13) 0.0076(16) -0.0264(18)
C520 0.0270(17) 0.038(2) 0.149(5) 0.002(2) 0.011(2) -0.0146(15)
C521 0.070(2) 0.0219(14) 0.0282(15) -0.0026(11) -0.0013(14) -0.0031(14)
C522 0.0276(13) 0.0246(13) 0.0164(12) 0.0016(9) 0.0023(9) 0.0053(10)
C523 0.0278(13) 0.0289(14) 0.0232(13) 0.0029(10) 0.0047(10) 0.0003(11)
C524 0.0353(15) 0.0330(15) 0.0324(15) 0.0052(12) 0.0101(12) -0.0017(12)
C525 0.0469(18) 0.0379(17) 0.0321(16) 0.0165(13) 0.0151(13) 0.0054(14)
C526 0.0498(19) 0.0441(18) 0.0200(14) 0.0086(12) 0.0066(12) 0.0093(15)
C527 0.0436(17) 0.0345(16) 0.0158(12) 0.0007(10) -0.0001(11) 0.0056(13)
C528 0.0217(11) 0.0214(12) 0.0181(11) -0.0042(9) -0.0021(9) 0.0009(9)
C529 0.0270(13) 0.0242(13) 0.0312(14) 0.0026(10) -0.0095(11) 0.0015(10)
C530 0.0288(14) 0.0305(15) 0.0461(18) -0.0004(12) -0.0160(13) 0.0043(11)
C531 0.0255(14) 0.0351(16) 0.0478(19) -0.0064(14) -0.0074(13) -0.0018(12)
C532 0.0275(13) 0.0245(13) 0.0344(15) -0.0028(11) 0.0004(11) -0.0042(10)
C533 0.0240(12) 0.0235(12) 0.0240(12) -0.0024(9) -0.0014(10) 0.0016(10)
C540 0.0270(13) 0.0242(12) 0.0258(13) 0.0053(10) 0.0047(10) 0.0038(10)
C541 0.0375(16) 0.0312(15) 0.0349(16) 0.0077(12) 0.0053(12) 0.0097(12)
C542 0.0345(15) 0.0381(16) 0.0295(15) 0.0006(12) 0.0002(12) 0.0168(13)
C543 0.0276(14) 0.0389(17) 0.0363(16) -0.0056(13) -0.0056(12) 0.0103(12)
C544 0.0259(13) 0.0250(13) 0.0331(14) -0.0055(11) -0.0028(11) 0.0036(10)
C549 0.0412(16) 0.0236(13) 0.0296(14) -0.0086(11) 0.0113(12) -0.0071(11)
C590 0.0199(11) 0.0235(12) 0.0186(11) -0.0045(9) 0.0040(9) -0.0006(9)
C591 0.0235(12) 0.0222(12) 0.0135(11) -0.0060(9) 0.0026(9) -0.0019(9)
C592 0.0239(12) 0.0184(11) 0.0217(12) -0.0048(9) 0.0016(9) 0.0003(9)
C593 0.0338(14) 0.0276(14) 0.0192(12) -0.0084(10) 0.0054(10) -0.0041(11)
C594 0.0189(11) 0.0223(12) 0.0178(12) -0.0028(9) -0.0014(9) -0.0020(9)
C595 0.0312(14) 0.0346(15) 0.0164(12) -0.0017(10) -0.0025(10) -0.0030(12)
C596 0.0320(14) 0.0418(16) 0.0176(12) 0.0060(11) -0.0083(10) 0.0031(12)
C597 0.0298(14) 0.0346(15) 0.0255(13) 0.0048(11) -0.0038(11) 0.0077(11)
C598 0.0213(11) 0.0243(12) 0.0199(12) 0.0015(9) -0.0015(9) 0.0052(9)
Cr1 0.01579(16) 0.02309(18) 0.01277(16) 0.00284(14) 0.00244(12) 0.00050(14)
Cr51 0.02290(19) 0.0253(2) 0.01542(17) -0.00374(15) 0.00250(14) 0.00609(16)
N1 0.0150(8) 0.0155(9) 0.0154(9) -0.0003(7) 0.0013(7) -0.0003(7)
N2 0.0155(9) 0.0169(9) 0.0150(9) 0.0005(7) 0.0006(7) 0.0010(7)
N3 0.0148(8) 0.0161(9) 0.0154(9) 0.0004(7) 0.0003(7) -0.0011(7)
N4 0.0163(9) 0.0260(10) 0.0102(9) 0.0008(7) -0.0013(7) -0.0024(8)
N5 0.0184(10) 0.0357(12) 0.0129(10) 0.0000(9) -0.0038(8) -0.0005(9)
N6 0.0135(8) 0.0210(10) 0.0146(9) -0.0011(7) 0.0002(7) 0.0001(7)
N51 0.0171(9) 0.0188(9) 0.0142(9) -0.0037(7) 0.0010(7) -0.0008(7)
N52 0.0203(10) 0.0191(10) 0.0175(9) -0.0025(7) 0.0025(8) -0.0017(8)
N53 0.0174(9) 0.0201(10) 0.0148(9) 0.0002(7) 0.0001(7) -0.0012(8)
N54 0.0179(9) 0.0210(10) 0.0115(9) -0.0014(7) -0.0012(7) 0.0025(8)
N55 0.0207(10) 0.0235(11) 0.0127(10) 0.0017(8) -0.0034(8) 0.0019(8)
N56 0.0225(10) 0.0200(10) 0.0188(10) -0.0009(8) 0.0009(8) 0.0071(8)
O1 0.0162(7) 0.0196(8) 0.0127(7) 0.0010(6) -0.0004(6) -0.0012(6)
O2 0.0428(13) 0.0380(13) 0.0433(13) -0.0085(10) 0.0125(10) 0.0056(10)
O3 0.0231(10) 0.0545(14) 0.0263(11) 0.0146(10) -0.0014(8) 0.0040(9)
O4 0.0674(17) 0.0304(12) 0.0474(14) -0.0078(10) 0.0151(13) 0.0029(11)
O5 0.0229(10) 0.0551(14) 0.0309(11) 0.0087(10) -0.0066(8) -0.0046(9)
O6 0.0324(11) 0.0537(14) 0.0281(11) 0.0142(10) 0.0066(9) -0.0100(10)
O51 0.0188(8) 0.0220(8) 0.0121(7) -0.0023(6) 0.0008(6) 0.0032(7)
O52 0.0402(13) 0.0408(13) 0.0480(15) 0.0103(11) 0.0164(11) 0.0068(10)
O53 0.0404(13) 0.0717(18) 0.0339(13) -0.0256(12) -0.0114(10) 0.0169(12)
O54 0.0658(18) 0.0353(13) 0.0620(17) 0.0037(12) 0.0174(14) -0.0042(12)
O55 0.0339(11) 0.0507(14) 0.0370(12) -0.0041(10) -0.0075(10) 0.0138(10)
O56 0.0549(15) 0.0539(15) 0.0347(13) -0.0074(11) 0.0153(11) 0.0218(12)
Si1 0.0197(3) 0.0175(3) 0.0151(3) -0.0011(2) 0.0028(2) 0.0017(2)
Si2 0.0150(3) 0.0164(3) 0.0242(3) 0.0007(2) -0.0017(2) 0.0017(2)
Si51 0.0228(3) 0.0218(3) 0.0195(3) -0.0029(3) 0.0065(3) -0.0044(3)
Si52 0.0172(3) 0.0229(3) 0.0319(4) -0.0059(3) 0.0022(3) -0.0029(3)
Zr1 0.01183(9) 0.01494(10) 0.01030(9) 0.00039(8) 0.00001(7) 0.00018(8)
Zr51 0.01368(9) 0.01555(10) 0.01162(10) -0.00149(8) 0.00027(7) 0.00086(8)

loop_
_atom_type_symbol
_atom_type_description
_atom_type_scat_dispersion_real
_atom_type_scat_dispersion_imag
_atom_type_scat_source
C C 0.0033 0.0016 'International Tables Vol C Tables 4.2.6.8 and 6.1.1.4'
H H 0.0000 0.0000 'International Tables Vol C Tables 4.2.6.8 and 6.1.1.4'
Cr Cr 0.3209 0.6236 'International Tables Vol C Tables 4.2.6.8 and 6.1.1.4'
N N 0.0061 0.0033 'International Tables Vol C Tables 4.2.6.8 and 6.1.1.4'
O O 0.0106 0.0060 'International Tables Vol C Tables 4.2.6.8 and 6.1.1.4'
Si Si 0.0817 0.0704 'International Tables Vol C Tables 4.2.6.8 and 6.1.1.4'
Zr Zr -2.9673 0.5597 'International Tables Vol C Tables 4.2.6.8 and 6.1.1.4'

loop_
_geom_angle_atom_site_label_1
_geom_angle_atom_site_label_2
_geom_angle_atom_site_label_3
_geom_angle
N4 C1 O1 105.62(19)
N4 C1 Cr1 134.27(17)
O1 C1 Cr1 120.11(16)
O2 C2 Cr1 176.3(3)
O3 C3 Cr1 173.6(2)
O4 C4 Cr1 178.6(3)
O5 C5 Cr1 178.5(3)
O6 C6 Cr1 179.5(3)
Si1 C10 H10A 109.5
Si1 C10 H10B 109.5
H10A C10 H10B 109.5
Si1 C10 H10C 109.5
H10A C10 H10C 109.5
H10B C10 H10C 109.5
Si1 C11 H11A 109.5
Si1 C11 H11B 109.5
H11A C11 H11B 109.5
Si1 C11 H11C 109.5
H11A C11 H11C 109.5
H11B C11 H11C 109.5
C13 C12 C15 110.3(3)
C13 C12 C14 108.3(3)
C15 C12 C14 106.1(3)
C13 C12 Si1 111.9(2)
C15 C12 Si1 111.5(2)
C14 C12 Si1 108.5(2)
C12 C13 H13A 109.5
C12 C13 H13B 109.5
H13A C13 H13B 109.5
C12 C13 H13C 109.5
H13A C13 H13C 109.5
H13B C13 H13C 109.5
C12 C14 H14A 109.5
C12 C14 H14B 109.5
H14A C14 H14B 109.5
C12 C14 H14C 109.5
H14A C14 H14C 109.5
H14B C14 H14C 109.5
C12 C15 H15A 109.5
C12 C15 H15B 109.5
H15A C15 H15B 109.5
C12 C15 H15C 109.5
H15A C15 H15C 109.5
H15B C15 H15C 109.5
Si2 C16 H16A 109.5
Si2 C16 H16B 109.5
H16A C16 H16B 109.5
Si2 C16 H16C 109.5
H16A C16 H16C 109.5
H16B C16 H16C 109.5
Si2 C17 H17A 109.5
Si2 C17 H17B 109.5
H17A C17 H17B 109.5
Si2 C17 H17C 109.5
H17A C17 H17C 109.5
H17B C17 H17C 109.5
C19 C18 C21 108.7(2)
C19 C18 C20 107.8(2)
C21 C18 C20 109.0(2)
C19 C18 Si2 109.96(19)
C21 C18 Si2 111.82(19)
C20 C18 Si2 109.49(18)
C18 C19 H19A 109.5
C18 C19 H19B 109.5
H19A C19 H19B 109.5
C18 C19 H19C 109.5
H19A C19 H19C 109.5
H19B C19 H19C 109.5
C18 C20 H20A 109.5
C18 C20 H20B 109.5
H20A C20 H20B 109.5
C18 C20 H20C 109.5
H20A C20 H20C 109.5
H20B C20 H20C 109.5
C18 C21 H21A 109.5
C18 C21 H21B 109.5
H21A C21 H21B 109.5
C18 C21 H21C 109.5
H21A C21 H21C 109.5
H21B C21 H21C 109.5
C23 C22 N5 123.2(2)
C23 C22 C27 118.9(3)
N5 C22 C27 117.9(3)
C22 C23 C24 120.8(3)
C22 C23 H23 119.6
C24 C23 H23 119.6
C25 C24 C23 119.7(3)
C25 C24 H24 120.2
C23 C24 H24 120.2
C26 C25 C24 119.8(3)
C26 C25 H25 120.1
C24 C25 H25 120.1
C25 C26 C27 121.0(3)
C25 C26 H26 119.5
C27 C26 H26 119.5
C26 C27 C22 119.8(3)
C26 C27 H27 120.1
C22 C27 H27 120.1
C33 C28 C29 118.8(3)
C33 C28 N5 118.4(2)
C29 C28 N5 122.8(3)
C28 C29 C30 119.3(3)
C28 C29 H29 120.3
C30 C29 H29 120.3
C31 C30 C29 121.1(3)
C31 C30 H30 119.4
C29 C30 H30 119.4
C30 C31 C32 119.8(3)
C30 C31 H31 120.1
C32 C31 H31 120.1
C31 C32 C33 120.3(3)
C31 C32 H32 119.9
C33 C32 H32 119.9
C32 C33 C28 120.7(3)
C32 C33 H33 119.6
C28 C33 H33 119.6
N6 C40 C41 123.1(2)
N6 C40 H40 118.4
C41 C40 H40 118.4
C42 C41 C40 119.2(3)
C42 C41 H41 120.4
C40 C41 H41 120.4
C43 C42 C41 118.5(3)
C43 C42 H42 120.8
C41 C42 H42 120.8
C42 C43 C44 119.7(2)
C42 C43 H43 120.2
C44 C43 H43 120.2
N6 C44 C43 122.5(2)
N6 C44 H44 118.7
C43 C44 H44 118.7
N54 C51 O51 105.92(19)
N54 C51 Cr51 134.93(18)
O51 C51 Cr51 119.15(17)
O52 C52 Cr51 177.5(2)
O53 C53 Cr51 173.6(3)
O54 C54 Cr51 177.6(3)
O55 C55 Cr51 176.3(3)
O56 C56 Cr51 178.0(3)
N1 C90 C91 116.56(19)
N1 C90 H90A 108.2
C91 C90 H90A 108.2
N1 C90 H90B 108.2
C91 C90 H90B 108.2
H90A C90 H90B 107.3
C94 C91 C93 113.3(2)
C94 C91 C92 110.9(2)
C93 C91 C92 103.95(19)
C94 C91 C90 109.3(2)
C93 C91 C90 105.91(19)
C92 C91 C90 113.36(19)
N2 C92 C91 118.50(19)
N2 C92 H92A 107.7
C91 C92 H92A 107.7
N2 C92 H92B 107.7
C91 C92 H92B 107.7
H92A C92 H92B 107.1
C91 C93 H93A 109.5
C91 C93 H93B 109.5
H93A C93 H93B 109.5
C91 C93 H93C 109.5
H93A C93 H93C 109.5
H93B C93 H93C 109.5
N3 C94 C95 120.5(2)
N3 C94 C91 115.2(2)
C95 C94 C91 124.3(2)
C96 C95 C94 119.7(2)
C96 C95 H95 120.2
C94 C95 H95 120.2
C97 C96 C95 119.3(2)
C97 C96 H96 120.3
C95 C96 H96 120.3
C98 C97 C96 118.7(2)
C98 C97 H97 120.6
C96 C97 H97 120.6
N3 C98 C97 122.6(2)
N3 C98 H98 118.7
C97 C98 H98 118.7
C102 C101 C106 116.8(3)
C102 C101 C107 121.7(4)
C106 C101 C107 121.5(4)
C103 C102 C101 122.3(4)
C103 C102 H102 118.9
C101 C102 H102 118.9
C104 C103 C102 119.4(4)
C104 C103 H103 120.3
C102 C103 H103 120.3
C103 C104 C105 120.1(4)
C103 C104 H104 120.0
C105 C104 H104 120.0
C104 C105 C106 120.5(4)
C104 C105 H105 119.8
C106 C105 H105 119.8
C105 C106 C101 121.0(4)
C105 C106 H106 119.5
C101 C106 H106 119.5
C101 C107 H10D 109.5
C101 C107 H10E 109.5
H10D C107 H10E 109.5
C101 C107 H10F 109.5
H10D C107 H10F 109.5
H10E C107 H10F 109.5
C206 C201 C202 118.8(3)
C206 C201 C207 120.7(4)
C202 C201 C207 120.3(4)
C203 C202 C201 121.6(4)
C203 C202 H202 119.2
C201 C202 H202 119.2
C202 C203 C204 118.8(4)
C202 C203 H203 120.6
C204 C203 H203 120.6
C205 C204 C203 120.7(4)
C205 C204 H204 119.6
C203 C204 H204 119.6
C204 C205 C206 120.1(4)
C204 C205 H205 119.9
C206 C205 H205 119.9
C201 C206 C205 119.9(4)
C201 C206 H206 120.1
C205 C206 H206 120.1
C201 C207 H20D 109.5
C201 C207 H20E 109.5
H20D C207 H20E 109.5
C201 C207 H20F 109.5
H20D C207 H20F 109.5
H20E C207 H20F 109.5
C306 C301 C302 118.7(9)
C306 C301 C377 120.8(7)
C302 C301 C377 120.5(9)
C301 C302 C303 118.8(13)
C301 C302 H302 120.6
C303 C302 H302 120.6
C304 C303 C302 119.8(10)
C304 C303 H303 120.1
C302 C303 H303 120.1
C305 C304 C303 121.3(9)
C305 C304 H304 119.4
C303 C304 H304 119.4
C304 C305 C306 119.4(8)
C304 C305 H305 120.3
C306 C305 H305 120.3
C301 C306 C305 122.0(8)
C301 C306 H306 119.0
C305 C306 H306 119.0
C310 C307 C308 122.8(18)
C310 C307 H307 118.6
C308 C307 H307 118.6
C307 C308 C312 116(2)
C307 C308 H308 121.8
C312 C308 H308 121.8
C312 C309 C316 118(2)
C312 C309 C387 123(2)
C316 C309 C387 118.8(15)
C307 C310 C316 120.8(19)
C307 C310 H310 119.6
C316 C310 H310 119.6
C309 C312 C308 121(3)
C309 C312 H312 119.5
C308 C312 H312 119.5
C310 C316 C309 121(2)
C310 C316 H316 119.6
C309 C316 H316 119.6
C309 C387 H38A 109.5
C309 C387 H38B 109.5
H38A C387 H38B 109.5
C309 C387 H38C 109.5
H38A C387 H38C 109.5
H38B C387 H38C 109.5
Si51 C511 H51A 109.5
Si51 C511 H51B 109.5
H51A C511 H51B 109.5
Si51 C511 H51C 109.5
H51A C511 H51C 109.5
H51B C511 H51C 109.5
C514 C512 C515 110.9(4)
C514 C512 C513 108.9(4)
C515 C512 C513 103.6(3)
C514 C512 Si51 110.2(3)
C515 C512 Si51 112.0(2)
C513 C512 Si51 111.2(2)
C512 C513 H51D 109.5
C512 C513 H51E 109.5
H51D C513 H51E 109.5
C512 C513 H51F 109.5
H51D C513 H51F 109.5
H51E C513 H51F 109.5
C512 C514 H51G 109.5
C512 C514 H51H 109.5
H51G C514 H51H 109.5
C512 C514 H51I 109.5
H51G C514 H51I 109.5
H51H C514 H51I 109.5
C512 C515 H51J 109.5
C512 C515 H51K 109.5
H51J C515 H51K 109.5
C512 C515 H51L 109.5
H51J C515 H51L 109.5
H51K C515 H51L 109.5
Si52 C516 H51M 109.5
Si52 C516 H51N 109.5
H51M C516 H51N 109.5
Si52 C516 H51O 109.5
H51M C516 H51O 109.5
H51N C516 H51O 109.5
Si52 C517 H51P 109.5
Si52 C517 H51Q 109.5
H51P C517 H51Q 109.5
Si52 C517 H51R 109.5
H51P C517 H51R 109.5
H51Q C517 H51R 109.5
C519 C518 C520 109.8(3)
C519 C518 C521 106.7(3)
C520 C518 C521 107.9(3)
C519 C518 Si52 111.2(2)
C520 C518 Si52 109.8(2)
C521 C518 Si52 111.3(2)
C518 C519 H51S 109.5
C518 C519 H51T 109.5
H51S C519 H51T 109.5
C518 C519 H51U 109.5
H51S C519 H51U 109.5
H51T C519 H51U 109.5
C518 C520 H52A 109.5
C518 C520 H52B 109.5
H52A C520 H52B 109.5
C518 C520 H52C 109.5
H52A C520 H52C 109.5
H52B C520 H52C 109.5
C518 C521 H52D 109.5
C518 C521 H52E 109.5
H52D C521 H52E 109.5
C518 C521 H52F 109.5
H52D C521 H52F 109.5
H52E C521 H52F 109.5
C523 C522 C527 118.7(3)
C523 C522 N55 122.3(2)
C527 C522 N55 118.9(3)
C524 C523 C522 120.1(3)
C524 C523 H523 119.9
C522 C523 H523 119.9
C525 C524 C523 120.7(3)
C525 C524 H524 119.6
C523 C524 H524 119.6
C526 C525 C524 119.0(3)
C526 C525 H525 120.5
C524 C525 H525 120.5
C525 C526 C527 120.8(3)
C525 C526 H526 119.6
C527 C526 H526 119.6
C526 C527 C522 120.5(3)
C526 C527 H527 119.8
C522 C527 H527 119.8
C533 C528 C529 119.0(2)
C533 C528 N55 118.9(2)
C529 C528 N55 122.2(2)
C530 C529 C528 119.4(3)
C530 C529 H529 120.3
C528 C529 H529 120.3
C531 C530 C529 121.8(3)
C531 C530 H530 119.1
C529 C530 H530 119.1
C530 C531 C532 118.6(3)
C530 C531 H531 120.7
C532 C531 H531 120.7
C531 C532 C533 120.8(3)
C531 C532 H532 119.6
C533 C532 H532 119.6
C528 C533 C532 120.4(3)
C528 C533 H533 119.8
C532 C533 H533 119.8
N56 C540 C541 123.6(3)
N56 C540 H540 118.2
C541 C540 H540 118.2
C540 C541 C542 118.1(3)
C540 C541 H541 121.0
C542 C541 H541 121.0
C543 C542 C541 119.4(3)
C543 C542 H542 120.3
C541 C542 H542 120.3
C542 C543 C544 118.8(3)
C542 C543 H543 120.6
C544 C543 H543 120.6
N56 C544 C543 122.8(3)
N56 C544 H544 118.6
C543 C544 H544 118.6
Si51 C549 H54A 109.5
Si51 C549 H54B 109.5
H54A C549 H54B 109.5
Si51 C549 H54C 109.5
H54A C549 H54C 109.5
H54B C549 H54C 109.5
N51 C590 C591 116.7(2)
N51 C590 H59A 108.1
C591 C590 H59A 108.1
N51 C590 H59B 108.1
C591 C590 H59B 108.1
H59A C590 H59B 107.3
C594 C591 C593 112.8(2)
C594 C591 C592 110.8(2)
C593 C591 C592 104.2(2)
C594 C591 C590 109.9(2)
C593 C591 C590 106.1(2)
C592 C591 C590 113.0(2)
N52 C592 C591 118.1(2)
N52 C592 H59C 107.8
C591 C592 H59C 107.8
N52 C592 H59D 107.8
C591 C592 H59D 107.8
H59C C592 H59D 107.1
C591 C593 H59E 109.5
C591 C593 H59F 109.5
H59E C593 H59F 109.5
C591 C593 H59G 109.5
H59E C593 H59G 109.5
H59F C593 H59G 109.5
N53 C594 C595 119.8(2)
N53 C594 C591 115.3(2)
C595 C594 C591 124.9(2)
C596 C595 C594 120.2(3)
C596 C595 H595 119.9
C594 C595 H595 119.9
C597 C596 C595 119.4(3)
C597 C596 H596 120.3
C595 C596 H596 120.3
C596 C597 C598 118.4(3)
C596 C597 H597 120.8
C598 C597 H597 120.8
N53 C598 C597 122.6(2)
N53 C598 H598 118.7
C597 C598 H598 118.7
C6 Cr1 C4 92.14(12)
C6 Cr1 C5 92.04(12)
C4 Cr1 C5 88.06(13)
C6 Cr1 C3 87.98(11)
C4 Cr1 C3 91.16(13)
C5 Cr1 C3 179.21(13)
C6 Cr1 C2 90.06(12)
C4 Cr1 C2 177.30(12)
C5 Cr1 C2 90.31(12)
C3 Cr1 C2 90.48(12)
C6 Cr1 C1 177.06(11)
C4 Cr1 C1 85.59(11)
C5 Cr1 C1 86.03(10)
C3 Cr1 C1 93.92(11)
C2 Cr1 C1 92.16(11)
C56 Cr51 C54 95.82(14)
C56 Cr51 C53 89.10(13)
C54 Cr51 C53 86.38(14)
C56 Cr51 C55 88.66(12)
C54 Cr51 C55 89.08(14)
C53 Cr51 C55 174.71(13)
C56 Cr51 C52 88.81(13)
C54 Cr51 C52 175.24(12)
C53 Cr51 C52 92.62(14)
C55 Cr51 C52 92.12(13)
C56 Cr51 C51 176.36(12)
C54 Cr51 C51 85.45(11)
C53 Cr51 C51 94.39(11)
C55 Cr51 C51 87.94(11)
C52 Cr51 C51 89.99(11)
C90 N1 Si1 117.03(16)
C90 N1 Zr1 106.17(14)
Si1 N1 Zr1 130.41(11)
C92 N2 Si2 116.38(16)
C92 N2 Zr1 105.45(14)
Si2 N2 Zr1 129.37(11)
C98 N3 C94 119.1(2)
C98 N3 Zr1 128.32(16)
C94 N3 Zr1 112.50(15)
C1 N4 N5 118.9(2)
C1 N4 Zr1 94.09(14)
N5 N4 Zr1 147.01(16)
C22 N5 N4 118.6(2)
C22 N5 C28 122.9(2)
N4 N5 C28 114.1(2)
C40 N6 C44 117.0(2)
C40 N6 Zr1 123.43(16)
C44 N6 Zr1 119.49(17)
C590 N51 Si51 117.11(16)
C590 N51 Zr51 105.83(15)
Si51 N51 Zr51 130.68(11)
C592 N52 Si52 115.62(16)
C592 N52 Zr51 106.91(15)
Si52 N52 Zr51 129.46(11)
C598 N53 C594 119.5(2)
C598 N53 Zr51 127.65(17)
C594 N53 Zr51 112.70(17)
C51 N54 N55 118.4(2)
C51 N54 Zr51 93.52(14)
N55 N54 Zr51 147.92(16)
C528 N55 N54 115.4(2)
C528 N55 C522 121.1(2)
N54 N55 C522 118.6(2)
C544 N56 C540 117.3(2)
C544 N56 Zr51 118.63(18)
C540 N56 Zr51 124.03(18)
C1 O1 Zr1 100.94(14)
C51 O51 Zr51 101.15(14)
N1 Si1 C10 106.78(12)
N1 Si1 C11 110.93(11)
C10 Si1 C11 109.13(13)
N1 Si1 C12 114.07(12)
C10 Si1 C12 108.52(13)
C11 Si1 C12 107.32(12)
N2 Si2 C16 108.44(11)
N2 Si2 C17 110.57(12)
C16 Si2 C17 107.60(14)
N2 Si2 C18 111.89(11)
C16 Si2 C18 109.67(13)
C17 Si2 C18 108.57(13)
N51 Si51 C549 106.91(12)
N51 Si51 C511 111.57(12)
C549 Si51 C511 108.45(15)
N51 Si51 C512 112.68(12)
C549 Si51 C512 109.21(14)
C511 Si51 C512 107.93(14)
N52 Si52 C516 107.90(12)
N52 Si52 C517 110.82(13)
C516 Si52 C517 108.92(16)
N52 Si52 C518 111.85(12)
C516 Si52 C518 109.40(14)
C517 Si52 C518 107.91(14)
N2 Zr1 N1 115.21(8)
N2 Zr1 O1 113.14(8)
N1 Zr1 O1 118.55(8)
N2 Zr1 N4 115.70(8)
N1 Zr1 N4 123.05(8)
O1 Zr1 N4 59.11(7)
N2 Zr1 N3 77.75(8)
N1 Zr1 N3 76.74(8)
O1 Zr1 N3 78.86(7)
N4 Zr1 N3 137.94(8)
N2 Zr1 N6 83.69(8)
N1 Zr1 N6 82.50(8)
O1 Zr1 N6 138.46(7)
N4 Zr1 N6 79.35(7)
N3 Zr1 N6 142.67(7)
N51 Zr51 N52 114.30(8)
N51 Zr51 O51 118.91(8)
N52 Zr51 O51 113.31(8)
N51 Zr51 N54 120.94(8)
N52 Zr51 N54 118.91(8)
O51 Zr51 N54 58.85(7)
N51 Zr51 N53 76.82(8)
N52 Zr51 N53 77.43(8)
O51 Zr51 N53 78.53(7)
N54 Zr51 N53 137.35(8)
N51 Zr51 N56 83.37(8)
N52 Zr51 N56 83.43(9)
O51 Zr51 N56 137.90(7)
N54 Zr51 N56 79.13(7)
N53 Zr51 N56 143.52(7)

loop_
_geom_bond_atom_site_label_1
_geom_bond_atom_site_label_2
_geom_bond_distance
C1 N4 1.339(3)
C1 O1 1.348(3)
C1 Cr1 2.068(2)
C2 O2 1.142(4)
C2 Cr1 1.901(3)
C3 O3 1.141(3)
C3 Cr1 1.900(3)
C4 O4 1.144(4)
C4 Cr1 1.875(3)
C5 O5 1.145(3)
C5 Cr1 1.897(3)
C6 O6 1.149(3)
C6 Cr1 1.855(3)
C10 Si1 1.872(3)
C10 H10A 0.9800
C10 H10B 0.9800
C10 H10C 0.9800
C11 Si1 1.880(3)
C11 H11A 0.9800
C11 H11B 0.9800
C11 H11C 0.9800
C12 C13 1.514(5)
C12 C15 1.526(5)
C12 C14 1.531(5)
C12 Si1 1.906(3)
C13 H13A 0.9800
C13 H13B 0.9800
C13 H13C 0.9800
C14 H14A 0.9800
C14 H14B 0.9800
C14 H14C 0.9800
C15 H15A 0.9800
C15 H15B 0.9800
C15 H15C 0.9800
C16 Si2 1.865(3)
C16 H16A 0.9800
C16 H16B 0.9800
C16 H16C 0.9800
C17 Si2 1.880(3)
C17 H17A 0.9800
C17 H17B 0.9800
C17 H17C 0.9800
C18 C19 1.531(4)
C18 C21 1.535(4)
C18 C20 1.541(4)
C18 Si2 1.903(3)
C19 H19A 0.9800
C19 H19B 0.9800
C19 H19C 0.9800
C20 H20A 0.9800
C20 H20B 0.9800
C20 H20C 0.9800
C21 H21A 0.9800
C21 H21B 0.9800
C21 H21C 0.9800
C22 C23 1.382(4)
C22 N5 1.402(4)
C22 C27 1.411(4)
C23 C24 1.395(4)
C23 H23 0.9500
C24 C25 1.390(5)
C24 H24 0.9500
C25 C26 1.377(6)
C25 H25 0.9500
C26 C27 1.381(5)
C26 H26 0.9500
C27 H27 0.9500
C28 C33 1.395(4)
C28 C29 1.397(4)
C28 N5 1.413(4)
C29 C30 1.408(5)
C29 H29 0.9500
C30 C31 1.366(6)
C30 H30 0.9500
C31 C32 1.378(5)
C31 H31 0.9500
C32 C33 1.392(4)
C32 H32 0.9500
C33 H33 0.9500
C40 N6 1.343(3)
C40 C41 1.384(4)
C40 H40 0.9500
C41 C42 1.373(4)
C41 H41 0.9500
C42 C43 1.372(4)
C42 H42 0.9500
C43 C44 1.385(3)
C43 H43 0.9500
C44 N6 1.349(3)
C44 H44 0.9500
C51 N54 1.331(3)
C51 O51 1.349(3)
C51 Cr51 2.074(2)
C52 O52 1.142(4)
C52 Cr51 1.906(3)
C53 O53 1.143(4)
C53 Cr51 1.891(3)
C54 O54 1.145(4)
C54 Cr51 1.884(3)
C55 O55 1.138(4)
C55 Cr51 1.902(3)
C56 O56 1.157(3)
C56 Cr51 1.854(3)
C90 N1 1.481(3)
C90 C91 1.580(3)
C90 H90A 0.9900
C90 H90B 0.9900
C91 C94 1.516(3)
C91 C93 1.530(3)
C91 C92 1.576(3)
C92 N2 1.476(3)
C92 H92A 0.9900
C92 H92B 0.9900
C93 H93A 0.9800
C93 H93B 0.9800
C93 H93C 0.9800
C94 N3 1.355(3)
C94 C95 1.396(3)
C95 C96 1.382(4)
C95 H95 0.9500
C96 C97 1.382(4)
C96 H96 0.9500
C97 C98 1.377(3)
C97 H97 0.9500
C98 N3 1.347(3)
C98 H98 0.9500
C101 C102 1.383(6)
C101 C106 1.386(5)
C101 C107 1.506(5)
C102 C103 1.382(6)
C102 H102 0.9500
C103 C104 1.361(6)
C103 H103 0.9500
C104 C105 1.363(6)
C104 H104 0.9500
C105 C106 1.382(5)
C105 H105 0.9500
C106 H106 0.9500
C107 H10D 0.9800
C107 H10E 0.9800
C107 H10F 0.9800
C201 C206 1.382(5)
C201 C202 1.385(5)
C201 C207 1.489(5)
C202 C203 1.374(5)
C202 H202 0.9500
C203 C204 1.384(6)
C203 H203 0.9500
C204 C205 1.365(7)
C204 H204 0.9500
C205 C206 1.391(6)
C205 H205 0.9500
C206 H206 0.9500
C207 H20D 0.9800
C207 H20E 0.9800
C207 H20F 0.9800
C301 C306 1.378(13)
C301 C302 1.402(18)
C301 C377 1.477(10)
C302 C303 1.426(16)
C302 H302 0.9500
C303 C304 1.386(13)
C303 H303 0.9500
C304 C305 1.343(11)
C304 H304 0.9500
C305 C306 1.401(11)
C305 H305 0.9500
C306 H306 0.9500
C377 H37A 0.9800
C377 H37B 0.9800
C377 H37C 0.9800
C307 C310 1.30(2)
C307 C308 1.38(3)
C307 H307 0.9500
C308 C312 1.42(4)
C308 H308 0.9500
C309 C312 1.36(4)
C309 C316 1.39(2)
C309 C387 1.473(19)
C310 C316 1.359(19)
C310 H310 0.9500
C312 H312 0.9500
C316 H316 0.9500
C387 H38A 0.9800
C387 H38B 0.9800
C387 H38C 0.9800
C511 Si51 1.875(3)
C511 H51A 0.9800
C511 H51B 0.9800
C511 H51C 0.9800
C512 C514 1.499(5)
C512 C515 1.505(5)
C512 C513 1.551(5)
C512 Si51 1.908(3)
C513 H51D 0.9800
C513 H51E 0.9800
C513 H51F 0.9800
C514 H51G 0.9800
C514 H51H 0.9800
C514 H51I 0.9800
C515 H51J 0.9800
C515 H51K 0.9800
C515 H51L 0.9800
C516 Si52 1.864(3)
C516 H51M 0.9800
C516 H51N 0.9800
C516 H51O 0.9800
C517 Si52 1.882(3)
C517 H51P 0.9800
C517 H51Q 0.9800
C517 H51R 0.9800
C518 C519 1.511(5)
C518 C520 1.522(4)
C518 C521 1.537(4)
C518 Si52 1.909(3)
C519 H51S 0.9800
C519 H51T 0.9800
C519 H51U 0.9800
C520 H52A 0.9800
C520 H52B 0.9800
C520 H52C 0.9800
C521 H52D 0.9800
C521 H52E 0.9800
C521 H52F 0.9800
C522 C523 1.391(4)
C522 C527 1.397(4)
C522 N55 1.420(4)
C523 C524 1.388(4)
C523 H523 0.9500
C524 C525 1.388(5)
C524 H524 0.9500
C525 C526 1.379(5)
C525 H525 0.9500
C526 C527 1.381(4)
C526 H526 0.9500
C527 H527 0.9500
C528 C533 1.388(4)
C528 C529 1.403(4)
C528 N55 1.411(3)
C529 C530 1.385(4)
C529 H529 0.9500
C530 C531 1.379(5)
C530 H530 0.9500
C531 C532 1.382(4)
C531 H531 0.9500
C532 C533 1.389(4)
C532 H532 0.9500
C533 H533 0.9500
C540 N56 1.342(3)
C540 C541 1.378(4)
C540 H540 0.9500
C541 C542 1.386(5)
C541 H541 0.9500
C542 C543 1.361(5)
C542 H542 0.9500
C543 C544 1.395(4)
C543 H543 0.9500
C544 N56 1.333(4)
C544 H544 0.9500
C549 Si51 1.872(3)
C549 H54A 0.9800
C549 H54B 0.9800
C549 H54C 0.9800
C590 N51 1.477(3)
C590 C591 1.579(4)
C590 H59A 0.9900
C590 H59B 0.9900
C591 C594 1.503(4)
C591 C593 1.537(4)
C591 C592 1.570(4)
C592 N52 1.480(3)
C592 H59C 0.9900
C592 H59D 0.9900
C593 H59E 0.9800
C593 H59F 0.9800
C593 H59G 0.9800
C594 N53 1.361(3)
C594 C595 1.392(4)
C595 C596 1.379(4)
C595 H595 0.9500
C596 C597 1.379(4)
C596 H596 0.9500
C597 C598 1.383(4)
C597 H597 0.9500
C598 N53 1.341(3)
C598 H598 0.9500
N1 Si1 1.738(2)
N1 Zr1 2.066(2)
N2 Si2 1.740(2)
N2 Zr1 2.055(2)
N3 Zr1 2.345(2)
N4 N5 1.411(3)
N4 Zr1 2.242(2)
N6 Zr1 2.402(2)
N51 Si51 1.731(2)
N51 Zr51 2.059(2)
N52 Si52 1.742(2)
N52 Zr51 2.061(2)
N53 Zr51 2.344(2)
N54 N55 1.418(3)
N54 Zr51 2.259(2)
N56 Zr51 2.396(2)
O1 Zr1 2.0881(18)
O51 Zr51 2.0833(18)

loop_
_geom_torsion_atom_site_label_1
_geom_torsion_atom_site_label_2
_geom_torsion_atom_site_label_3
_geom_torsion_atom_site_label_4
_geom_torsion
N5 C22 C23 C24 179.1(3)
C27 C22 C23 C24 0.2(4)
C22 C23 C24 C25 0.5(5)
C23 C24 C25 C26 -0.5(5)
C24 C25 C26 C27 -0.2(6)
C25 C26 C27 C22 0.9(5)
C23 C22 C27 C26 -0.9(5)
N5 C22 C27 C26 -179.9(3)
C33 C28 C29 C30 0.3(4)
N5 C28 C29 C30 -178.6(3)
C28 C29 C30 C31 0.5(5)
C29 C30 C31 C32 -0.6(5)
C30 C31 C32 C33 -0.2(5)
C31 C32 C33 C28 1.0(4)
C29 C28 C33 C32 -1.1(4)
N5 C28 C33 C32 177.9(3)
N6 C40 C41 C42 0.3(5)
C40 C41 C42 C43 -0.3(5)
C41 C42 C43 C44 -0.1(4)
C42 C43 C44 N6 0.6(4)
N1 C90 C91 C94 -46.1(3)
N1 C90 C91 C93 -168.5(2)
N1 C90 C91 C92 78.1(3)
C94 C91 C92 N2 45.6(3)
C93 C91 C92 N2 167.7(2)
C90 C91 C92 N2 -77.8(3)
C93 C91 C94 N3 -176.9(2)
C92 C91 C94 N3 -60.4(3)
C90 C91 C94 N3 65.3(3)
C93 C91 C94 C95 4.8(4)
C92 C91 C94 C95 121.2(3)
C90 C91 C94 C95 -113.1(3)
N3 C94 C95 C96 1.2(4)
C91 C94 C95 C96 179.5(2)
C94 C95 C96 C97 0.6(4)
C95 C96 C97 C98 -1.7(4)
C96 C97 C98 N3 1.0(4)
C106 C101 C102 C103 0.2(6)
C107 C101 C102 C103 179.5(4)
C101 C102 C103 C104 0.3(6)
C102 C103 C104 C105 -0.8(6)
C103 C104 C105 C106 0.6(6)
C104 C105 C106 C101 -0.1(6)
C102 C101 C106 C105 -0.3(5)
C107 C101 C106 C105 -179.6(4)
C206 C201 C202 C203 1.2(5)
C207 C201 C202 C203 -175.1(4)
C201 C202 C203 C204 0.6(6)
C202 C203 C204 C205 -1.6(6)
C203 C204 C205 C206 0.7(6)
C202 C201 C206 C205 -2.1(5)
C207 C201 C206 C205 174.2(4)
C204 C205 C206 C201 1.2(6)
C306 C301 C302 C303 0.6(16)
C377 C301 C302 C303 -179.0(9)
C301 C302 C303 C304 -0.7(16)
C302 C303 C304 C305 0.4(12)
C303 C304 C305 C306 -0.1(11)
C302 C301 C306 C305 -0.3(14)
C377 C301 C306 C305 179.3(8)
C304 C305 C306 C301 0.0(12)
C310 C307 C308 C312 0(3)
C308 C307 C310 C316 2(3)
C316 C309 C312 C308 3(3)
C387 C309 C312 C308 -178.7(17)
C307 C308 C312 C309 -2(3)
C307 C310 C316 C309 -1(3)
C312 C309 C316 C310 -1(3)
C387 C309 C316 C310 -179.8(14)
C527 C522 C523 C524 2.1(4)
N55 C522 C523 C524 179.4(3)
C522 C523 C524 C525 0.1(5)
C523 C524 C525 C526 -1.6(5)
C524 C525 C526 C527 0.9(5)
C525 C526 C527 C522 1.4(5)
C523 C522 C527 C526 -2.8(4)
N55 C522 C527 C526 179.8(3)
C533 C528 C529 C530 0.3(4)
N55 C528 C529 C530 -178.7(3)
C528 C529 C530 C531 1.3(5)
C529 C530 C531 C532 -0.9(5)
C530 C531 C532 C533 -1.0(5)
C529 C528 C533 C532 -2.2(4)
N55 C528 C533 C532 176.8(2)
C531 C532 C533 C528 2.6(4)
N56 C540 C541 C542 -0.6(5)
C540 C541 C542 C543 -1.4(5)
C541 C542 C543 C544 2.4(5)
C542 C543 C544 N56 -1.5(5)
N51 C590 C591 C594 -43.8(3)
N51 C590 C591 C593 -166.0(2)
N51 C590 C591 C592 80.5(3)
C594 C591 C592 N52 48.4(3)
C593 C591 C592 N52 169.9(2)
C590 C591 C592 N52 -75.4(3)
C593 C591 C594 N53 -176.6(2)
C592 C591 C594 N53 -60.3(3)
C590 C591 C594 N53 65.2(3)
C593 C591 C594 C595 4.5(4)
C592 C591 C594 C595 120.8(3)
C590 C591 C594 C595 -113.7(3)
N53 C594 C595 C596 0.3(4)
C591 C594 C595 C596 179.2(3)
C594 C595 C596 C597 1.0(4)
C595 C596 C597 C598 -1.1(5)
C596 C597 C598 N53 0.0(4)
O6 C6 Cr1 C4 119(37)
O6 C6 Cr1 C5 -153(100)
O6 C6 Cr1 C3 28(37)
O6 C6 Cr1 C2 -63(37)
O6 C6 Cr1 C1 158(100)
O4 C4 Cr1 C6 113(12)
O4 C4 Cr1 C5 21(12)
O4 C4 Cr1 C3 -159(12)
O4 C4 Cr1 C2 -31(13)
O4 C4 Cr1 C1 -65(12)
O5 C5 Cr1 C6 -110(10)
O5 C5 Cr1 C4 -18(10)
O5 C5 Cr1 C3 -18(16)
O5 C5 Cr1 C2 160(10)
O5 C5 Cr1 C1 67(10)
O3 C3 Cr1 C6 17(2)
O3 C3 Cr1 C4 -75(2)
O3 C3 Cr1 C5 -75(10)
O3 C3 Cr1 C2 107(2)
O3 C3 Cr1 C1 -160(2)
O2 C2 Cr1 C6 -17(4)
O2 C2 Cr1 C4 128(4)
O2 C2 Cr1 C5 75(4)
O2 C2 Cr1 C3 -105(4)
O2 C2 Cr1 C1 161(4)
N4 C1 Cr1 C6 -156(2)
O1 C1 Cr1 C6 23(2)
N4 C1 Cr1 C4 -117.0(3)
O1 C1 Cr1 C4 62.01(19)
N4 C1 Cr1 C5 154.7(3)
O1 C1 Cr1 C5 -26.34(19)
N4 C1 Cr1 C3 -26.1(3)
O1 C1 Cr1 C3 152.87(19)
N4 C1 Cr1 C2 64.5(3)
O1 C1 Cr1 C2 -116.50(19)
O56 C56 Cr51 C54 -160(8)
O56 C56 Cr51 C53 114(8)
O56 C56 Cr51 C55 -71(8)
O56 C56 Cr51 C52 21(8)
O56 C56 Cr51 C51 -50(9)
O54 C54 Cr51 C56 -147(7)
O54 C54 Cr51 C53 -59(7)
O54 C54 Cr51 C55 124(7)
O54 C54 Cr51 C52 19(8)
O54 C54 Cr51 C51 36(7)
O53 C53 Cr51 C56 42(3)
O53 C53 Cr51 C54 -54(3)
O53 C53 Cr51 C55 -23(4)
O53 C53 Cr51 C52 131(3)
O53 C53 Cr51 C51 -139(3)
O55 C55 Cr51 C56 -53(4)
O55 C55 Cr51 C54 43(4)
O55 C55 Cr51 C53 12(5)
O55 C55 Cr51 C52 -142(4)
O55 C55 Cr51 C51 129(4)
O52 C52 Cr51 C56 -27(7)
O52 C52 Cr51 C54 167(6)
O52 C52 Cr51 C53 -116(7)
O52 C52 Cr51 C55 62(7)
O52 C52 Cr51 C51 150(7)
N54 C51 Cr51 C56 137.7(19)
O51 C51 Cr51 C56 -42(2)
N54 C51 Cr51 C54 -111.8(3)
O51 C51 Cr51 C54 68.2(2)
N54 C51 Cr51 C53 -25.8(3)
O51 C51 Cr51 C53 154.3(2)
N54 C51 Cr51 C55 159.0(3)
O51 C51 Cr51 C55 -20.99(19)
N54 C51 Cr51 C52 66.9(3)
O51 C51 Cr51 C52 -113.1(2)
C91 C90 N1 Si1 118.68(19)
C91 C90 N1 Zr1 -36.2(2)
C91 C92 N2 Si2 -115.8(2)
C91 C92 N2 Zr1 34.8(2)
C97 C98 N3 C94 0.7(4)
C97 C98 N3 Zr1 -176.96(19)
C95 C94 N3 C98 -1.8(4)
C91 C94 N3 C98 179.7(2)
C95 C94 N3 Zr1 176.19(19)
C91 C94 N3 Zr1 -2.2(3)
O1 C1 N4 N5 -175.7(2)
Cr1 C1 N4 N5 3.4(4)
O1 C1 N4 Zr1 4.33(18)
Cr1 C1 N4 Zr1 -176.59(18)
C23 C22 N5 N4 -20.7(4)
C27 C22 N5 N4 158.2(3)
C23 C22 N5 C28 134.4(3)
C27 C22 N5 C28 -46.7(4)
C1 N4 N5 C22 -91.8(3)
Zr1 N4 N5 C22 88.2(4)
C1 N4 N5 C28 111.0(3)
Zr1 N4 N5 C28 -69.0(4)
C33 C28 N5 C22 163.2(3)
C29 C28 N5 C22 -17.9(4)
C33 C28 N5 N4 -40.7(3)
C29 C28 N5 N4 138.2(3)
C41 C40 N6 C44 0.1(4)
C41 C40 N6 Zr1 176.8(2)
C43 C44 N6 C40 -0.5(4)
C43 C44 N6 Zr1 -177.43(19)
C591 C590 N51 Si51 116.3(2)
C591 C590 N51 Zr51 -38.7(2)
C591 C592 N52 Si52 -120.1(2)
C591 C592 N52 Zr51 31.8(3)
C597 C598 N53 C594 1.3(4)
C597 C598 N53 Zr51 -174.7(2)
C595 C594 N53 C598 -1.5(4)
C591 C594 N53 C598 179.6(2)
C595 C594 N53 Zr51 175.1(2)
C591 C594 N53 Zr51 -3.8(3)
O51 C51 N54 N55 -176.9(2)
Cr51 C51 N54 N55 3.2(4)
O51 C51 N54 Zr51 6.51(18)
Cr51 C51 N54 Zr51 -173.46(19)
C533 C528 N55 N54 -37.7(3)
C529 C528 N55 N54 141.2(3)
C533 C528 N55 C522 167.3(2)
C529 C528 N55 C522 -13.8(4)
C51 N54 N55 C528 114.2(3)
Zr51 N54 N55 C528 -72.2(4)
C51 N54 N55 C522 -90.2(3)
Zr51 N54 N55 C522 83.4(4)
C523 C522 N55 C528 130.3(3)
C527 C522 N55 C528 -52.5(4)
C523 C522 N55 N54 -23.9(4)
C527 C522 N55 N54 153.4(2)
C543 C544 N56 C540 -0.4(4)
C543 C544 N56 Zr51 -177.6(2)
C541 C540 N56 C544 1.5(4)
C541 C540 N56 Zr51 178.6(2)
N4 C1 O1 Zr1 -4.7(2)
Cr1 C1 O1 Zr1 176.04(11)
N54 C51 O51 Zr51 -7.2(2)
Cr51 C51 O51 Zr51 172.79(11)
C90 N1 Si1 C10 -170.64(17)
Zr1 N1 Si1 C10 -22.97(18)
C90 N1 Si1 C11 -51.8(2)
Zr1 N1 Si1 C11 95.84(17)
C90 N1 Si1 C12 69.49(19)
Zr1 N1 Si1 C12 -142.84(14)
C13 C12 Si1 N1 53.7(3)
C15 C12 Si1 N1 -70.4(3)
C14 C12 Si1 N1 173.2(3)
C13 C12 Si1 C10 -65.2(3)
C15 C12 Si1 C10 170.7(3)
C14 C12 Si1 C10 54.3(3)
C13 C12 Si1 C11 177.0(3)
C15 C12 Si1 C11 52.9(3)
C14 C12 Si1 C11 -63.5(3)
C92 N2 Si2 C16 166.32(17)
Zr1 N2 Si2 C16 24.00(18)
C92 N2 Si2 C17 48.6(2)
Zr1 N2 Si2 C17 -93.75(17)
C92 N2 Si2 C18 -72.6(2)
Zr1 N2 Si2 C18 145.09(14)
C19 C18 Si2 N2 -72.5(2)
C21 C18 Si2 N2 48.3(2)
C20 C18 Si2 N2 169.3(2)
C19 C18 Si2 C16 47.9(2)
C21 C18 Si2 C16 168.7(2)
C20 C18 Si2 C16 -70.3(2)
C19 C18 Si2 C17 165.24(19)
C21 C18 Si2 C17 -74.0(2)
C20 C18 Si2 C17 47.0(2)
C590 N51 Si51 C549 -167.82(19)
Zr51 N51 Si51 C549 -20.25(19)
C590 N51 Si51 C511 -49.4(2)
Zr51 N51 Si51 C511 98.17(17)
C590 N51 Si51 C512 72.2(2)
Zr51 N51 Si51 C512 -140.22(15)
C514 C512 Si51 N51 165.9(3)
C515 C512 Si51 N51 -70.2(3)
C513 C512 Si51 N51 45.2(3)
C514 C512 Si51 C549 47.3(4)
C515 C512 Si51 C549 171.2(3)
C513 C512 Si51 C549 -73.5(3)
C514 C512 Si51 C511 -70.4(4)
C515 C512 Si51 C511 53.5(3)
C513 C512 Si51 C511 168.8(3)
C592 N52 Si52 C516 166.39(19)
Zr51 N52 Si52 C516 22.1(2)
C592 N52 Si52 C517 47.2(2)
Zr51 N52 Si52 C517 -97.11(18)
C592 N52 Si52 C518 -73.2(2)
Zr51 N52 Si52 C518 142.43(15)
C519 C518 Si52 N52 -67.8(3)
C520 C518 Si52 N52 170.5(3)
C521 C518 Si52 N52 51.0(2)
C519 C518 Si52 C516 51.7(3)
C520 C518 Si52 C516 -70.1(3)
C521 C518 Si52 C516 170.5(2)
C519 C518 Si52 C517 170.1(2)
C520 C518 Si52 C517 48.3(3)
C521 C518 Si52 C517 -71.1(3)
C92 N2 Zr1 N1 -2.05(17)
Si2 N2 Zr1 N1 143.33(13)
C92 N2 Zr1 O1 -142.92(13)
Si2 N2 Zr1 O1 2.46(16)
C92 N2 Zr1 N4 151.54(14)
Si2 N2 Zr1 N4 -63.08(16)
C92 N2 Zr1 N3 -70.84(15)
Si2 N2 Zr1 N3 74.54(14)
C92 N2 Zr1 N6 76.58(15)
Si2 N2 Zr1 N6 -138.05(15)
C90 N1 Zr1 N2 3.12(17)
Si1 N1 Zr1 N2 -147.15(13)
C90 N1 Zr1 O1 141.77(13)
Si1 N1 Zr1 O1 -8.50(17)
C90 N1 Zr1 N4 -148.31(14)
Si1 N1 Zr1 N4 61.42(17)
C90 N1 Zr1 N3 72.51(14)
Si1 N1 Zr1 N3 -77.75(14)
C90 N1 Zr1 N6 -76.25(15)
Si1 N1 Zr1 N6 133.48(15)
C1 O1 Zr1 N2 -103.92(14)
C1 O1 Zr1 N1 116.62(14)
C1 O1 Zr1 N4 3.16(13)
C1 O1 Zr1 N3 -175.30(14)
C1 O1 Zr1 N6 3.67(18)
C1 N4 Zr1 N2 99.60(16)
N5 N4 Zr1 N2 -80.4(3)
C1 N4 Zr1 N1 -109.10(15)
N5 N4 Zr1 N1 70.9(3)
C1 N4 Zr1 O1 -3.13(13)
N5 N4 Zr1 O1 176.9(3)
C1 N4 Zr1 N3 -0.9(2)
N5 N4 Zr1 N3 179.1(3)
C1 N4 Zr1 N6 177.21(16)
N5 N4 Zr1 N6 -2.8(3)
C98 N3 Zr1 N2 -120.9(2)
C94 N3 Zr1 N2 61.25(17)
C98 N3 Zr1 N1 119.1(2)
C94 N3 Zr1 N1 -58.69(17)
C98 N3 Zr1 O1 -4.0(2)
C94 N3 Zr1 O1 178.16(17)
C98 N3 Zr1 N4 -6.0(3)
C94 N3 Zr1 N4 176.19(15)
C98 N3 Zr1 N6 177.10(18)
C94 N3 Zr1 N6 -0.7(2)
C40 N6 Zr1 N2 22.1(2)
C44 N6 Zr1 N2 -161.18(19)
C40 N6 Zr1 N1 138.7(2)
C44 N6 Zr1 N1 -44.64(18)
C40 N6 Zr1 O1 -96.0(2)
C44 N6 Zr1 O1 80.7(2)
C40 N6 Zr1 N4 -95.6(2)
C44 N6 Zr1 N4 81.13(18)
C40 N6 Zr1 N3 82.3(2)
C44 N6 Zr1 N3 -101.0(2)
C590 N51 Zr51 N52 3.63(18)
Si51 N51 Zr51 N52 -146.63(14)
C590 N51 Zr51 O51 141.83(14)
Si51 N51 Zr51 O51 -8.43(18)
C590 N51 Zr51 N54 -149.15(14)
Si51 N51 Zr51 N54 60.59(17)
C590 N51 Zr51 N53 73.09(16)
Si51 N51 Zr51 N53 -77.17(15)
C590 N51 Zr51 N56 -76.07(16)
Si51 N51 Zr51 N56 133.67(15)
C592 N52 Zr51 N51 -0.06(18)
Si52 N52 Zr51 N51 146.61(14)
C592 N52 Zr51 O51 -140.60(15)
Si52 N52 Zr51 O51 6.06(18)
C592 N52 Zr51 N54 153.32(14)
Si52 N52 Zr51 N54 -60.02(17)
C592 N52 Zr51 N53 -69.15(16)
Si52 N52 Zr51 N53 77.52(15)
C592 N52 Zr51 N56 79.60(16)
Si52 N52 Zr51 N56 -133.73(16)
C51 O51 Zr51 N51 115.39(14)
C51 O51 Zr51 N52 -106.02(15)
C51 O51 Zr51 N54 4.75(13)
C51 O51 Zr51 N53 -176.80(15)
C51 O51 Zr51 N56 0.91(19)
C51 N54 Zr51 N51 -111.96(15)
N55 N54 Zr51 N51 73.6(3)
C51 N54 Zr51 N52 96.48(16)
N55 N54 Zr51 N52 -77.9(3)
C51 N54 Zr51 O51 -4.73(13)
N55 N54 Zr51 O51 -179.1(3)
C51 N54 Zr51 N53 -7.0(2)
N55 N54 Zr51 N53 178.6(3)
C51 N54 Zr51 N56 172.64(16)
N55 N54 Zr51 N56 -1.7(3)
C598 N53 Zr51 N51 118.9(2)
C594 N53 Zr51 N51 -57.34(17)
C598 N53 Zr51 N52 -122.1(2)
C594 N53 Zr51 N52 61.68(17)
C598 N53 Zr51 O51 -4.7(2)
C594 N53 Zr51 O51 179.01(18)
C598 N53 Zr51 N54 -2.8(3)
C594 N53 Zr51 N54 -179.03(16)
C598 N53 Zr51 N56 177.84(19)
C594 N53 Zr51 N56 1.6(2)
C544 N56 Zr51 N51 -51.6(2)
C540 N56 Zr51 N51 131.4(2)
C544 N56 Zr51 N52 -167.1(2)
C540 N56 Zr51 N52 15.9(2)
C544 N56 Zr51 O51 75.1(2)
C540 N56 Zr51 O51 -102.0(2)
C544 N56 Zr51 N54 71.8(2)
C540 N56 Zr51 N54 -105.3(2)
C544 N56 Zr51 N53 -108.7(2)
C540 N56 Zr51 N53 74.3(2)
